data_4135321
loop_
_publ_author_name
'Barluzzi, Luciano'
'Scopelliti, Rosario'
'Mazzanti, Marinella'

_publ_section_title
;
 Photochemical Synthesis of a Stable Terminal Uranium(VI) Nitride
;
_journal_name_full 'Journal of the American Chemical Society'
_journal_paper_doi 10.1021/jacs.0c09814
_journal_year 2020
_chemical_formula_moiety 'C49 H108 N O17 Si4 U, C16 H36 N, C7 H8'
_chemical_formula_sum 'C72 H152 N2 O17 Si4 U'
_chemical_formula_weight 1668.34
_space_group_crystal_system triclinic
_space_group_IT_number 2
_space_group_name_Hall '-P 1'
_space_group_name_H-M_alt 'P -1'
_atom_sites_solution_hydrogens geom
_atom_sites_solution_primary dual
_atom_sites_solution_secondary difmap
_audit_creation_date 2020-07-13
_audit_creation_method
;
Olex2 1.3
(compiled 2020.06.28 svn.raecde09e for OlexSys, GUI svn.r6132)
;
_cell_angle_alpha 91.9047(17)
_cell_angle_beta 91.0275(16)
_cell_angle_gamma 101.2611(16)
_cell_formula_units_Z 2
_cell_length_a 13.8047(2)
_cell_length_b 18.2614(4)
_cell_length_c 18.3619(4)
_cell_measurement_reflns_used 19194
_cell_measurement_temperature 140.00(10)
_cell_measurement_theta_max 32.4300
_cell_measurement_theta_min 3.2630
_cell_volume 4535.87(16)
_computing_cell_refinement 'CrysAlisPro 1.171.40.82a (Rigaku OD, 2020)'
_computing_data_collection 'CrysAlisPro 1.171.40.82a (Rigaku OD, 2020)'
_computing_data_reduction 'CrysAlisPro 1.171.40.82a (Rigaku OD, 2020)'
_computing_molecular_graphics 'Olex2 1.3 (Dolomanov et al., 2009)'
_computing_publication_material 'Olex2 1.3 (Dolomanov et al., 2009)'
_computing_structure_refinement 'SHELXL 2018/3 (Sheldrick, 2015)'
_computing_structure_solution 'SHELXT (Sheldrick, 2015)'
_diffrn_ambient_environment N~2~
_diffrn_ambient_temperature 140.00(10)
_diffrn_detector 'CCD plate'
_diffrn_detector_area_resol_mean 10.2665
_diffrn_detector_type Atlas
_diffrn_measured_fraction_theta_full 0.998
_diffrn_measured_fraction_theta_max 0.892
_diffrn_measurement_details
;
List of Runs (angles in degrees, time in seconds):

  # Type    Start    End  Width  t~exp~   \w     \q     \k     \f   Frames
--------------------------------------------------------------------------
  1  \w    -15.00  51.00   1.00   28.77    --  -18.09  57.00   0.00   66
  2  \w   -107.00 -82.00   1.00   28.77    --  -18.09-178.00  30.00   25
  3  \w    -18.00  19.00   1.00   28.77    --  -18.09 -90.00  -5.00   37
  4  \w    -32.00   0.00   1.00   28.77    --  -18.09 -77.00-180.00   32
  5  \w     -5.00  83.00   1.00   28.77    --   18.87  37.00 -90.00   88
  6  \w     -3.00  60.00   1.00   28.77    --   18.87 -99.00 -30.00   63
  7  \w    -56.00  43.00   1.00   28.77    --   18.87 -37.00  90.00   99
;
_diffrn_measurement_device 'four-circle diffractometer'
_diffrn_measurement_device_type 'SuperNova, Dual, Cu at home/near, Atlas'
_diffrn_measurement_method '\w scans'
_diffrn_orient_matrix_type 'CrysAlisPro convention (1999,Acta A55,543-557)'
_diffrn_orient_matrix_UB_11 -0.0077789000
_diffrn_orient_matrix_UB_12 -0.0320911000
_diffrn_orient_matrix_UB_13 0.0214982000
_diffrn_orient_matrix_UB_21 -0.0198980000
_diffrn_orient_matrix_UB_22 0.0201228000
_diffrn_orient_matrix_UB_23 0.0278036000
_diffrn_orient_matrix_UB_31 -0.0478532000
_diffrn_orient_matrix_UB_32 -0.0116582000
_diffrn_orient_matrix_UB_33 -0.0161108000
_diffrn_radiation_monochromator mirror
_diffrn_radiation_probe x-ray
_diffrn_radiation_type 'Mo K\a'
_diffrn_radiation_wavelength 0.71073
_diffrn_reflns_av_R_equivalents 0.0302
_diffrn_reflns_av_unetI/netI 0.0563
_diffrn_reflns_Laue_measured_fraction_full 0.998
_diffrn_reflns_Laue_measured_fraction_max 0.892
_diffrn_reflns_limit_h_max 19
_diffrn_reflns_limit_h_min -20
_diffrn_reflns_limit_k_max 27
_diffrn_reflns_limit_k_min -27
_diffrn_reflns_limit_l_max 27
_diffrn_reflns_limit_l_min -23
_diffrn_reflns_number 58441
_diffrn_reflns_point_group_measured_fraction_full 0.998
_diffrn_reflns_point_group_measured_fraction_max 0.892
_diffrn_reflns_theta_full 25.242
_diffrn_reflns_theta_max 32.846
_diffrn_reflns_theta_min 2.968
_diffrn_source 'micro-focus sealed X-ray tube'
_diffrn_source_type 'SuperNova (Mo) X-ray Source'
_exptl_absorpt_coefficient_mu 1.898
_exptl_absorpt_correction_T_max 1.000
_exptl_absorpt_correction_T_min 0.564
_exptl_absorpt_correction_type gaussian
_exptl_absorpt_process_details
;
CrysAlisPro 1.171.40.82a (Rigaku Oxford Diffraction, 2020)
Numerical absorption correction based on gaussian integration over
a multifaceted crystal model.
Empirical absorption correction using spherical harmonics,
implemented in SCALE3 ABSPACK scaling algorithm
;
_exptl_crystal_colour 'clear pale colourless'
_exptl_crystal_density_diffrn 1.222
_exptl_crystal_description prism
_exptl_crystal_F_000 1764
_exptl_crystal_size_max 0.258
_exptl_crystal_size_mid 0.253
_exptl_crystal_size_min 0.178
_refine_diff_density_max 2.489
_refine_diff_density_min -1.520
_refine_diff_density_rms 0.097
_refine_ls_extinction_method none
_refine_ls_goodness_of_fit_ref 1.047
_refine_ls_hydrogen_treatment constr
_refine_ls_matrix_type full
_refine_ls_number_parameters 1029
_refine_ls_number_reflns 30122
_refine_ls_number_restraints 480
_refine_ls_restrained_S_all 1.054
_refine_ls_R_factor_all 0.0575
_refine_ls_R_factor_gt 0.0379
_refine_ls_shift/su_max 0.002
_refine_ls_shift/su_mean 0.000
_refine_ls_structure_factor_coef Fsqd
_refine_ls_weighting_details 'w=1/[\s^2^(Fo^2^)+(0.0375P)^2^+1.0093P] where P=(Fo^2^+2Fc^2^)/3'
_refine_ls_weighting_scheme calc
_refine_ls_wR_factor_gt 0.0793
_refine_ls_wR_factor_ref 0.0890
_reflns_Friedel_coverage 0.000
_reflns_number_gt 24531
_reflns_number_total 30122
_reflns_threshold_expression 'I > 2\s(I)'
_cod_data_source_file ja0c09814_si_005.cif
_cod_data_source_block lb1035
_cod_original_cell_volume 4535.89(16)
_cod_database_code 4135321
_shelx_shelxl_version_number 2018/3
_chemical_oxdiff_formula 'C72 H152 N2 O17 Si4 U1'
_shelx_space_group_comment
;
The symmetry employed for this shelxl refinement is uniquely defined
by the following loop, which should always be used as a source of
symmetry information in preference to the above space-group names.
They are only intended as comments.
;
_shelx_estimated_absorpt_t_max 0.729
_shelx_estimated_absorpt_t_min 0.640
_reflns_odcompleteness_completeness 99.88
_reflns_odcompleteness_iscentric 1
_reflns_odcompleteness_theta 30.44
_olex2_refinement_description
;
1. Fixed Uiso
 At 1.2 times of:
  All C(H) groups, All C(H,H) groups, All C(H,H,H,H) groups
 At 1.5 times of:
  All C(H,H,H) groups
2. Restrained distances
 C69-C65 \\sim C66-C65 \\sim C68-C65 \\sim C71-C65 \\sim C70-C65 \\sim C67-C65
 with sigma of 0.02
 C66-C67 \\sim C66-C68 \\sim C67-C68 \\sim C69-C70 \\sim C69-C71 \\sim C70-C71
 with sigma of 0.02
 C77-C72 \\sim C73-C72 \\sim C76-C72 \\sim C75-C72 \\sim C74-C72 \\sim C78-C72
 with sigma of 0.02
 C73-C74 \\sim C73-C75 \\sim C74-C75 \\sim C76-C77 \\sim C76-C78 \\sim C77-C78
 with sigma of 0.02
 C94-C93 \\sim C96-C93 \\sim C95-C94 \\sim C97-C96
 with sigma of 0.02
3. Uiso/Uaniso restraints and constraints
C65 \\sim C66 \\sim C67 \\sim C68 \\sim C69 \\sim C70 \\sim C71: within 2A with
sigma of 0.02 and sigma for terminal atoms of 0.04 within 2A
C72 \\sim C73 \\sim C77 \\sim C76 \\sim C75 \\sim C78 \\sim C74: within 2A with
sigma of 0.005 and sigma for terminal atoms of 0.01 within 2A
C93 \\sim C96 \\sim C97 \\sim C95 \\sim C94: within 2A with sigma of 0.02 and
sigma for terminal atoms of 0.04 within 2A
C105 \\sim C106 \\sim C107 \\sim C108 \\sim C109 \\sim C110 \\sim C98 \\sim C99
\\sim C100 \\sim C101 \\sim C102 \\sim C103 \\sim C104 \\sim C111: within 2A
with sigma of 0.02 and sigma for terminal atoms of 0.04 within 2A
4. Others
 Sof(H93C)=Sof(H93D)=Sof(C96)=Sof(H96A)=Sof(H96B)=Sof(C97)=Sof(H97A)=Sof(H97B)=
 Sof(H97C)=1-FVAR(1)
 Sof(H93A)=Sof(H93B)=Sof(C94)=Sof(H94A)=Sof(H94B)=Sof(C95)=Sof(H95A)=Sof(H95B)=
 Sof(H95C)=FVAR(1)
 Sof(C76)=Sof(H76A)=Sof(H76B)=Sof(H76C)=Sof(C77)=Sof(H77A)=Sof(H77B)=Sof(H77C)=
 Sof(C78)=Sof(H78A)=Sof(H78B)=Sof(H78C)=1-FVAR(2)
 Sof(C73)=Sof(H73A)=Sof(H73B)=Sof(H73C)=Sof(C74)=Sof(H74A)=Sof(H74B)=Sof(H74C)=
 Sof(C75)=Sof(H75A)=Sof(H75B)=Sof(H75C)=FVAR(2)
 Sof(C69)=Sof(H69A)=Sof(H69B)=Sof(H69C)=Sof(C70)=Sof(H70A)=Sof(H70B)=Sof(H70C)=
 Sof(C71)=Sof(H71A)=Sof(H71B)=Sof(H71C)=1-FVAR(3)
 Sof(C66)=Sof(H66A)=Sof(H66B)=Sof(H66C)=Sof(C67)=Sof(H67A)=Sof(H67B)=Sof(H67C)=
 Sof(C68)=Sof(H68A)=Sof(H68B)=Sof(H68C)=FVAR(3)
 Sof(C105)=Sof(C110)=Sof(H110)=Sof(C109)=Sof(H109)=Sof(C108)=Sof(H108)=
 Sof(C107)=Sof(H107)=Sof(C106)=Sof(H106)=Sof(C111)=Sof(H11D)=Sof(H11E)=
 Sof(H11F)=1-FVAR(4)
 Sof(C98)=Sof(C103)=Sof(H103)=Sof(C102)=Sof(H102)=Sof(C101)=Sof(H101)=
 Sof(C100)=Sof(H100)=Sof(C99)=Sof(H99)=Sof(C104)=Sof(H10D)=Sof(H10E)=Sof(H10F)=
 FVAR(4)
5.a Secondary CH2 refined with riding coordinates:
 C80(H80A,H80B), C81(H81A,H81B), C82(H82A,H82B), C84(H84A,H84B), C85(H85A,
 H85B), C86(H86A,H86B), C88(H88A,H88B), C89(H89A,H89B), C90(H90A,H90B),
 C92(H92A,H92B), C93(H93A,H93B), C93(H93C,H93D), C94(H94A,H94B), C96(H96A,H96B)
5.b Aromatic/amide H refined with riding coordinates:
 C103(H103), C102(H102), C101(H101), C100(H100), C99(H99), C110(H110),
 C109(H109), C108(H108), C107(H107), C106(H106)
5.c Fitted hexagon refined as free rotating group:
 C98(C103,C102,C101,C100,C99), C105(C110,C109,C108,C107,C106)
5.d Idealised Me refined as rotating group:
 C2(H2A,H2B,H2C), C3(H3A,H3B,H3C), C4(H4A,H4B,H4C), C6(H6A,H6B,H6C), C7(H7A,
 H7B,H7C), C8(H8A,H8B,H8C), C10(H10A,H10B,H10C), C11(H11A,H11B,H11C), C12(H12A,
 H12B,H12C), C22(H22A,H22B,H22C), C23(H23A,H23B,H23C), C24(H24A,H24B,H24C),
 C26(H26A,H26B,H26C), C27(H27A,H27B,H27C), C28(H28A,H28B,H28C), C30(H30A,H30B,
 H30C), C31(H31A,H31B,H31C), C32(H32A,H32B,H32C), C42(H42A,H42B,H42C), C43(H43A,
 H43B,H43C), C44(H44A,H44B,H44C), C46(H46A,H46B,H46C), C47(H47A,H47B,H47C),
 C48(H48A,H48B,H48C), C50(H50A,H50B,H50C), C51(H51A,H51B,H51C), C52(H52A,H52B,
 H52C), C62(H62A,H62B,H62C), C63(H63A,H63B,H63C), C64(H64A,H64B,H64C), C66(H66A,
 H66B,H66C), C67(H67A,H67B,H67C), C68(H68A,H68B,H68C), C69(H69A,H69B,H69C),
 C70(H70A,H70B,H70C), C71(H71A,H71B,H71C), C73(H73A,H73B,H73C), C74(H74A,H74B,
 H74C), C75(H75A,H75B,H75C), C76(H76A,H76B,H76C), C77(H77A,H77B,H77C), C78(H78A,
 H78B,H78C), C83(H83A,H83B,H83C), C87(H87A,H87B,H87C), C91(H91A,H91B,H91C),
 C95(H95A,H95B,H95C), C97(H97A,H97B,H97C), C104(H10D,H10E,H10F), C111(H11D,H11E,
 H11F)
;
_olex2_submission_special_instructions 'No special instructions were received'
_oxdiff_exptl_absorpt_empirical_details
;
Empirical correction (ABSPACK) includes:
- Absorption correction using spherical harmonics
- Frame scaling
- B-factor correction
;
_oxdiff_exptl_absorpt_empirical_full_max 1.314
_oxdiff_exptl_absorpt_empirical_full_min 0.789

loop_
_space_group_symop_operation_xyz
'x, y, z'
'-x, -y, -z'

loop_
_atom_site_label
_atom_site_type_symbol
_atom_site_fract_x
_atom_site_fract_y
_atom_site_fract_z
_atom_site_U_iso_or_equiv
_atom_site_adp_type
_atom_site_occupancy
_atom_site_site_symmetry_order
_atom_site_calc_flag
_atom_site_refinement_flags_posn
_atom_site_refinement_flags_adp
_atom_site_refinement_flags_occupancy
_atom_site_disorder_assembly
_atom_site_disorder_group
U1 U 0.22549(2) 0.80221(2) 0.26367(2) 0.02243(3) Uani 1 1 d . . . . .
Si1 Si 0.17695(5) 0.73002(4) 0.44681(4) 0.02778(14) Uani 1 1 d . . . . .
Si2 Si 0.15335(5) 0.98902(4) 0.26721(4) 0.02593(13) Uani 1 1 d . . . . .
Si3 Si 0.04988(5) 0.72390(4) 0.11239(4) 0.02920(15) Uani 1 1 d . . . . .
Si4 Si 0.48483(5) 0.86161(4) 0.20452(4) 0.02691(14) Uani 1 1 d . . . . .
O65 O 0.3056(2) 0.55967(13) 0.25576(16) 0.0667(7) Uani 1 1 d . . . . .
O1 O 0.19918(13) 0.78078(10) 0.37752(10) 0.0321(4) Uani 1 1 d . . . . .
O2 O 0.17130(15) 0.64406(10) 0.41786(10) 0.0374(4) Uani 1 1 d . . . . .
O3 O 0.26300(13) 0.74534(11) 0.51063(10) 0.0352(4) Uani 1 1 d . . . . .
O4 O 0.07514(13) 0.73992(11) 0.48650(9) 0.0328(4) Uani 1 1 d . . . . .
O21 O 0.18434(12) 0.90949(10) 0.27291(9) 0.0293(4) Uani 1 1 d . . . . .
O22 O 0.23779(12) 1.05635(10) 0.30371(10) 0.0312(4) Uani 1 1 d . . . . .
O23 O 0.04843(12) 0.98327(10) 0.30745(11) 0.0326(4) Uani 1 1 d . . . . .
O24 O 0.13494(13) 1.01311(10) 0.18437(10) 0.0333(4) Uani 1 1 d . . . . .
O41 O 0.11314(13) 0.76301(11) 0.18186(10) 0.0356(4) Uani 1 1 d . . . . .
O42 O -0.06759(13) 0.72324(11) 0.11827(10) 0.0344(4) Uani 1 1 d . . . . .
O43 O 0.09737(13) 0.76689(11) 0.04122(10) 0.0377(4) Uani 1 1 d . . . . .
O44 O 0.05725(14) 0.63643(11) 0.09918(10) 0.0367(4) Uani 1 1 d . . . . .
O61 O 0.37269(13) 0.84550(11) 0.22956(11) 0.0355(4) Uani 1 1 d . . . . .
O62 O 0.50673(13) 0.94396(11) 0.17008(11) 0.0385(5) Uani 1 1 d . . . . .
O63 O 0.50724(13) 0.79862(11) 0.14575(10) 0.0368(4) Uani 1 1 d . . . . .
O64 O 0.56457(14) 0.86462(13) 0.27118(10) 0.0438(5) Uani 1 1 d . . . . .
N1 N 0.26958(19) 0.68120(14) 0.25419(15) 0.0449(6) Uani 1 1 d . . . . .
C1 C 0.1811(3) 0.57820(16) 0.45473(18) 0.0465(7) Uani 1 1 d . . . . .
C2 C 0.1343(4) 0.51352(18) 0.4024(2) 0.0708(12) Uani 1 1 d . . . . .
H2A H 0.170549 0.516804 0.356884 0.106 Uiso 1 1 calc R U . . .
H2B H 0.065224 0.516369 0.392069 0.106 Uiso 1 1 calc R U . . .
H2C H 0.136981 0.465964 0.424791 0.106 Uiso 1 1 calc R U . . .
C3 C 0.2898(3) 0.5779(2) 0.4683(3) 0.0730(12) Uani 1 1 d . . . . .
H3A H 0.296733 0.530940 0.490144 0.109 Uiso 1 1 calc R U . . .
H3B H 0.318533 0.619955 0.501583 0.109 Uiso 1 1 calc R U . . .
H3C H 0.324233 0.582782 0.422007 0.109 Uiso 1 1 calc R U . . .
C4 C 0.1254(3) 0.57369(19) 0.52580(18) 0.0569(9) Uani 1 1 d . . . . .
H4A H 0.055737 0.574655 0.515525 0.085 Uiso 1 1 calc R U . . .
H4B H 0.154202 0.616370 0.558251 0.085 Uiso 1 1 calc R U . . .
H4C H 0.130335 0.527140 0.549352 0.085 Uiso 1 1 calc R U . . .
C5 C 0.2911(2) 0.80407(16) 0.56541(15) 0.0357(6) Uani 1 1 d . . . . .
C6 C 0.3925(2) 0.7960(3) 0.5933(2) 0.0666(11) Uani 1 1 d . . . . .
H6A H 0.388599 0.746059 0.612403 0.100 Uiso 1 1 calc R U . . .
H6B H 0.415281 0.833799 0.632201 0.100 Uiso 1 1 calc R U . . .
H6C H 0.439052 0.802907 0.553278 0.100 Uiso 1 1 calc R U . . .
C7 C 0.2182(2) 0.7904(2) 0.62739(17) 0.0533(9) Uani 1 1 d . . . . .
H7A H 0.151314 0.789996 0.608464 0.080 Uiso 1 1 calc R U . . .
H7B H 0.236098 0.830195 0.665121 0.080 Uiso 1 1 calc R U . . .
H7C H 0.220535 0.742055 0.648379 0.080 Uiso 1 1 calc R U . . .
C8 C 0.2917(3) 0.87894(19) 0.5344(2) 0.0618(10) Uani 1 1 d . . . . .
H8A H 0.337719 0.886508 0.494051 0.093 Uiso 1 1 calc R U . . .
H8B H 0.312649 0.918103 0.572362 0.093 Uiso 1 1 calc R U . . .
H8C H 0.225116 0.881215 0.516409 0.093 Uiso 1 1 calc R U . . .
C9 C -0.02021(19) 0.74379(17) 0.45560(15) 0.0360(6) Uani 1 1 d . . . . .
C10 C -0.0486(2) 0.6855(2) 0.39360(17) 0.0502(8) Uani 1 1 d . . . . .
H10A H -0.002266 0.696872 0.353858 0.075 Uiso 1 1 calc R U . . .
H10B H -0.115721 0.686357 0.375707 0.075 Uiso 1 1 calc R U . . .
H10C H -0.046242 0.635883 0.411365 0.075 Uiso 1 1 calc R U . . .
C11 C -0.0920(2) 0.7260(2) 0.51763(18) 0.0525(8) Uani 1 1 d . . . . .
H11A H -0.090256 0.676029 0.534767 0.079 Uiso 1 1 calc R U . . .
H11B H -0.159067 0.727611 0.500160 0.079 Uiso 1 1 calc R U . . .
H11C H -0.072964 0.762975 0.557837 0.079 Uiso 1 1 calc R U . . .
C12 C -0.0190(2) 0.82195(19) 0.42978(19) 0.0486(8) Uani 1 1 d . . . . .
H12A H 0.000075 0.858182 0.470586 0.073 Uiso 1 1 calc R U . . .
H12B H -0.084907 0.825261 0.411221 0.073 Uiso 1 1 calc R U . . .
H12C H 0.028770 0.832927 0.390839 0.073 Uiso 1 1 calc R U . . .
C21 C 0.2918(2) 1.05903(15) 0.37223(15) 0.0352(6) Uani 1 1 d . . . . .
C22 C 0.3765(2) 1.0186(2) 0.3628(2) 0.0594(10) Uani 1 1 d . . . . .
H22A H 0.350473 0.965164 0.353154 0.089 Uiso 1 1 calc R U . . .
H22B H 0.417953 1.025405 0.407324 0.089 Uiso 1 1 calc R U . . .
H22C H 0.416195 1.038833 0.321667 0.089 Uiso 1 1 calc R U . . .
C23 C 0.2244(3) 1.0247(2) 0.43188(17) 0.0528(9) Uani 1 1 d . . . . .
H23A H 0.168813 1.050593 0.436149 0.079 Uiso 1 1 calc R U . . .
H23B H 0.261677 1.029811 0.478322 0.079 Uiso 1 1 calc R U . . .
H23C H 0.199452 0.971684 0.419620 0.079 Uiso 1 1 calc R U . . .
C24 C 0.3297(2) 1.14173(17) 0.39051(18) 0.0511(8) Uani 1 1 d . . . . .
H24A H 0.374063 1.163453 0.352402 0.077 Uiso 1 1 calc R U . . .
H24B H 0.365807 1.147543 0.437472 0.077 Uiso 1 1 calc R U . . .
H24C H 0.273813 1.167418 0.393435 0.077 Uiso 1 1 calc R U . . .
C25 C -0.0190(2) 1.03366(16) 0.31311(18) 0.0393(6) Uani 1 1 d . . . . .
C26 C -0.0723(3) 1.0175(2) 0.3842(3) 0.0762(13) Uani 1 1 d . . . . .
H26A H -0.023877 1.024534 0.424748 0.114 Uiso 1 1 calc R U . . .
H26B H -0.109196 0.965859 0.382317 0.114 Uiso 1 1 calc R U . . .
H26C H -0.118121 1.051742 0.391290 0.114 Uiso 1 1 calc R U . . .
C27 C 0.0337(3) 1.11468(18) 0.3140(2) 0.0619(10) Uani 1 1 d . . . . .
H27A H -0.014755 1.147143 0.318696 0.093 Uiso 1 1 calc R U . . .
H27B H 0.069191 1.124593 0.268513 0.093 Uiso 1 1 calc R U . . .
H27C H 0.080836 1.124697 0.355390 0.093 Uiso 1 1 calc R U . . .
C28 C -0.0907(3) 1.0173(2) 0.2479(3) 0.0769(13) Uani 1 1 d . . . . .
H28A H -0.127444 0.965729 0.249146 0.115 Uiso 1 1 calc R U . . .
H28B H -0.053676 1.023944 0.202761 0.115 Uiso 1 1 calc R U . . .
H28C H -0.136945 1.051698 0.249885 0.115 Uiso 1 1 calc R U . . .
C29 C 0.1966(2) 1.02744(16) 0.12270(15) 0.0352(6) Uani 1 1 d . . . . .
C30 C 0.2596(3) 1.1039(2) 0.1327(2) 0.0777(14) Uani 1 1 d . . . . .
H30A H 0.299702 1.115396 0.089521 0.117 Uiso 1 1 calc R U . . .
H30B H 0.303163 1.105459 0.175735 0.117 Uiso 1 1 calc R U . . .
H30C H 0.217353 1.140741 0.139431 0.117 Uiso 1 1 calc R U . . .
C31 C 0.1257(3) 1.0253(2) 0.05732(19) 0.0638(10) Uani 1 1 d . . . . .
H31A H 0.084013 1.062347 0.065464 0.096 Uiso 1 1 calc R U . . .
H31B H 0.084017 0.975388 0.051418 0.096 Uiso 1 1 calc R U . . .
H31C H 0.163788 1.036797 0.013177 0.096 Uiso 1 1 calc R U . . .
C32 C 0.2568(3) 0.9671(2) 0.1113(2) 0.0627(10) Uani 1 1 d . . . . .
H32A H 0.293056 0.975237 0.065921 0.094 Uiso 1 1 calc R U . . .
H32B H 0.212582 0.918047 0.108260 0.094 Uiso 1 1 calc R U . . .
H32C H 0.303765 0.969024 0.152309 0.094 Uiso 1 1 calc R U . . .
C41 C -0.1199(2) 0.78013(17) 0.14272(16) 0.0388(6) Uani 1 1 d . . . . .
C42 C -0.1170(3) 0.7849(2) 0.2252(2) 0.0644(10) Uani 1 1 d . . . . .
H42A H -0.048296 0.798817 0.242894 0.097 Uiso 1 1 calc R U . . .
H42B H -0.147140 0.736244 0.243836 0.097 Uiso 1 1 calc R U . . .
H42C H -0.153853 0.822677 0.242172 0.097 Uiso 1 1 calc R U . . .
C43 C -0.0725(3) 0.85543(19) 0.1138(2) 0.0595(9) Uani 1 1 d . . . . .
H43A H -0.113013 0.892315 0.126404 0.089 Uiso 1 1 calc R U . . .
H43B H -0.067855 0.851013 0.060747 0.089 Uiso 1 1 calc R U . . .
H43C H -0.006218 0.871523 0.135768 0.089 Uiso 1 1 calc R U . . .
C44 C -0.2241(3) 0.7551(2) 0.1125(3) 0.0734(12) Uani 1 1 d . . . . .
H44A H -0.249375 0.703339 0.125420 0.110 Uiso 1 1 calc R U . . .
H44B H -0.224167 0.758268 0.059300 0.110 Uiso 1 1 calc R U . . .
H44C H -0.266388 0.787435 0.133095 0.110 Uiso 1 1 calc R U . . .
C45 C 0.0820(2) 0.74799(19) -0.03507(15) 0.0435(7) Uani 1 1 d . . . . .
C46 C -0.0268(2) 0.7175(3) -0.05339(17) 0.0670(12) Uani 1 1 d . . . . .
H46A H -0.065630 0.755124 -0.039595 0.101 Uiso 1 1 calc R U . . .
H46B H -0.049341 0.672125 -0.026497 0.101 Uiso 1 1 calc R U . . .
H46C H -0.035281 0.705760 -0.105850 0.101 Uiso 1 1 calc R U . . .
C47 C 0.1189(3) 0.8198(2) -0.0732(2) 0.0673(11) Uani 1 1 d . . . . .
H47A H 0.114924 0.809860 -0.126081 0.101 Uiso 1 1 calc R U . . .
H47B H 0.187691 0.839711 -0.058084 0.101 Uiso 1 1 calc R U . . .
H47C H 0.078054 0.856268 -0.060245 0.101 Uiso 1 1 calc R U . . .
C48 C 0.1416(3) 0.6898(2) -0.05600(19) 0.0634(10) Uani 1 1 d . . . . .
H48A H 0.117395 0.643993 -0.030064 0.095 Uiso 1 1 calc R U . . .
H48B H 0.211299 0.708645 -0.042854 0.095 Uiso 1 1 calc R U . . .
H48C H 0.134658 0.678911 -0.108675 0.095 Uiso 1 1 calc R U . . .
C49 C 0.0124(2) 0.57100(16) 0.13621(16) 0.0396(6) Uani 1 1 d . . . . .
C50 C -0.0873(3) 0.5401(2) 0.0995(2) 0.0589(10) Uani 1 1 d . . . . .
H50A H -0.130920 0.576003 0.106434 0.088 Uiso 1 1 calc R U . . .
H50B H -0.116772 0.492803 0.121169 0.088 Uiso 1 1 calc R U . . .
H50C H -0.078558 0.531494 0.047300 0.088 Uiso 1 1 calc R U . . .
C51 C 0.0010(3) 0.58803(18) 0.21717(16) 0.0474(8) Uani 1 1 d . . . . .
H51A H 0.066198 0.607662 0.239761 0.071 Uiso 1 1 calc R U . . .
H51B H -0.029439 0.542122 0.240762 0.071 Uiso 1 1 calc R U . . .
H51C H -0.040940 0.625248 0.223002 0.071 Uiso 1 1 calc R U . . .
C52 C 0.0812(3) 0.51647(19) 0.1259(2) 0.0586(9) Uani 1 1 d . . . . .
H52A H 0.091958 0.509077 0.073779 0.088 Uiso 1 1 calc R U . . .
H52B H 0.051639 0.468549 0.146282 0.088 Uiso 1 1 calc R U . . .
H52C H 0.144599 0.536501 0.150960 0.088 Uiso 1 1 calc R U . . .
C61 C 0.59710(19) 0.99638(16) 0.15924(15) 0.0368(6) Uani 1 1 d . . . . .
C62 C 0.6263(2) 1.04242(19) 0.22929(18) 0.0495(8) Uani 1 1 d . . . . .
H62A H 0.572477 1.067455 0.243505 0.074 Uiso 1 1 calc R U . . .
H62B H 0.686070 1.079951 0.221648 0.074 Uiso 1 1 calc R U . . .
H62C H 0.639127 1.009594 0.267961 0.074 Uiso 1 1 calc R U . . .
C63 C 0.5721(3) 1.0453(2) 0.09939(19) 0.0565(9) Uani 1 1 d . . . . .
H63A H 0.553286 1.014641 0.054633 0.085 Uiso 1 1 calc R U . . .
H63B H 0.629802 1.084277 0.090487 0.085 Uiso 1 1 calc R U . . .
H63C H 0.516912 1.068461 0.114344 0.085 Uiso 1 1 calc R U . . .
C64 C 0.6796(2) 0.9571(2) 0.1362(2) 0.0551(9) Uani 1 1 d . . . . .
H64A H 0.693322 0.924520 0.174825 0.083 Uiso 1 1 calc R U . . .
H64B H 0.739273 0.994362 0.127517 0.083 Uiso 1 1 calc R U . . .
H64C H 0.659398 0.926998 0.091293 0.083 Uiso 1 1 calc R U . . .
C65 C 0.45977(19) 0.77060(16) 0.07729(14) 0.0345(6) Uani 1 1 d D U . . .
C66 C 0.4121(6) 0.8266(3) 0.0394(3) 0.0513(18) Uani 0.620(9) 1 d D U P A 1
H66A H 0.461264 0.872381 0.033094 0.077 Uiso 0.620(9) 1 calc R U P A 1
H66B H 0.358134 0.838227 0.068857 0.077 Uiso 0.620(9) 1 calc R U P A 1
H66C H 0.385754 0.805790 -0.008413 0.077 Uiso 0.620(9) 1 calc R U P A 1
C67 C 0.5371(4) 0.7470(5) 0.0284(3) 0.062(2) Uani 0.620(9) 1 d D U P A 1
H67A H 0.505913 0.726388 -0.018164 0.093 Uiso 0.620(9) 1 calc R U P A 1
H67B H 0.566163 0.708842 0.052290 0.093 Uiso 0.620(9) 1 calc R U P A 1
H67C H 0.589054 0.790438 0.019671 0.093 Uiso 0.620(9) 1 calc R U P A 1
C68 C 0.3798(5) 0.7009(3) 0.0916(3) 0.0503(16) Uani 0.620(9) 1 d D U P A 1
H68A H 0.327854 0.715606 0.121133 0.075 Uiso 0.620(9) 1 calc R U P A 1
H68B H 0.409790 0.664601 0.117680 0.075 Uiso 0.620(9) 1 calc R U P A 1
H68C H 0.351039 0.678174 0.045017 0.075 Uiso 0.620(9) 1 calc R U P A 1
C69 C 0.3649(7) 0.7978(8) 0.0654(6) 0.071(4) Uani 0.380(9) 1 d D U P A 2
H69A H 0.376825 0.852158 0.073632 0.106 Uiso 0.380(9) 1 calc R U P A 2
H69B H 0.315701 0.774085 0.099561 0.106 Uiso 0.380(9) 1 calc R U P A 2
H69C H 0.340314 0.784901 0.015303 0.106 Uiso 0.380(9) 1 calc R U P A 2
C70 C 0.5344(6) 0.8035(7) 0.0210(5) 0.059(3) Uani 0.380(9) 1 d D U P A 2
H70A H 0.513160 0.781040 -0.027294 0.089 Uiso 0.380(9) 1 calc R U P A 2
H70B H 0.599410 0.792981 0.033873 0.089 Uiso 0.380(9) 1 calc R U P A 2
H70C H 0.538674 0.857693 0.020259 0.089 Uiso 0.380(9) 1 calc R U P A 2
C71 C 0.4482(12) 0.6893(5) 0.0795(7) 0.085(4) Uani 0.380(9) 1 d D U P A 2
H71A H 0.431414 0.673281 0.128890 0.127 Uiso 0.380(9) 1 calc R U P A 2
H71B H 0.510268 0.674575 0.065880 0.127 Uiso 0.380(9) 1 calc R U P A 2
H71C H 0.395324 0.665481 0.045186 0.127 Uiso 0.380(9) 1 calc R U P A 2
C72 C 0.5718(2) 0.82120(19) 0.33276(16) 0.0440(7) Uani 1 1 d D U . . .
C73 C 0.4934(4) 0.8264(4) 0.3852(3) 0.0793(17) Uani 0.701(4) 1 d D U P B 1
H73A H 0.490491 0.879043 0.394860 0.119 Uiso 0.701(4) 1 calc R U P B 1
H73B H 0.507986 0.803908 0.430829 0.119 Uiso 0.701(4) 1 calc R U P B 1
H73C H 0.429669 0.799778 0.364767 0.119 Uiso 0.701(4) 1 calc R U P B 1
C74 C 0.6735(4) 0.8500(4) 0.3676(3) 0.0637(15) Uani 0.701(4) 1 d D U P B 1
H74A H 0.724287 0.846088 0.331865 0.096 Uiso 0.701(4) 1 calc R U P B 1
H74B H 0.682592 0.819984 0.409555 0.096 Uiso 0.701(4) 1 calc R U P B 1
H74C H 0.679044 0.902311 0.383821 0.096 Uiso 0.701(4) 1 calc R U P B 1
C75 C 0.5675(5) 0.7413(3) 0.3047(3) 0.0807(17) Uani 0.701(4) 1 d D U P B 1
H75A H 0.503345 0.722248 0.280407 0.121 Uiso 0.701(4) 1 calc R U P B 1
H75B H 0.576135 0.709947 0.345715 0.121 Uiso 0.701(4) 1 calc R U P B 1
H75C H 0.620340 0.740204 0.269986 0.121 Uiso 0.701(4) 1 calc R U P B 1
C76 C 0.4834(8) 0.7593(7) 0.3502(7) 0.066(3) Uani 0.299(4) 1 d D U P B 2
H76A H 0.423519 0.780377 0.353072 0.099 Uiso 0.299(4) 1 calc R U P B 2
H76B H 0.495949 0.738077 0.396996 0.099 Uiso 0.299(4) 1 calc R U P B 2
H76C H 0.474613 0.719928 0.311688 0.099 Uiso 0.299(4) 1 calc R U P B 2
C77 C 0.5684(11) 0.8857(7) 0.3904(7) 0.088(3) Uani 0.299(4) 1 d D U P B 2
H77A H 0.601345 0.933413 0.371310 0.133 Uiso 0.299(4) 1 calc R U P B 2
H77B H 0.602190 0.876390 0.435534 0.133 Uiso 0.299(4) 1 calc R U P B 2
H77C H 0.499417 0.887672 0.400426 0.133 Uiso 0.299(4) 1 calc R U P B 2
C78 C 0.6657(8) 0.7945(9) 0.3431(9) 0.086(3) Uani 0.299(4) 1 d D U P B 2
H78A H 0.672990 0.759335 0.303089 0.129 Uiso 0.299(4) 1 calc R U P B 2
H78B H 0.664962 0.769432 0.389541 0.129 Uiso 0.299(4) 1 calc R U P B 2
H78C H 0.721233 0.837175 0.343657 0.129 Uiso 0.299(4) 1 calc R U P B 2
C79 C 0.2866(2) 0.62166(16) 0.25534(17) 0.0401(6) Uani 1 1 d . . . . .
N2 N 0.32448(18) 0.34667(12) 0.23403(13) 0.0369(5) Uani 1 1 d . . . . .
C80 C 0.3665(2) 0.39425(15) 0.30119(15) 0.0388(6) Uani 1 1 d . . . . .
H80A H 0.436222 0.416956 0.292248 0.047 Uiso 1 1 calc R U . . .
H80B H 0.329900 0.435514 0.307179 0.047 Uiso 1 1 calc R U . . .
C81 C 0.3628(3) 0.35387(18) 0.37188(17) 0.0487(8) Uani 1 1 d . . . . .
H81A H 0.388891 0.307470 0.364487 0.058 Uiso 1 1 calc R U . . .
H81B H 0.293304 0.339790 0.386964 0.058 Uiso 1 1 calc R U . . .
C82 C 0.4229(3) 0.4026(2) 0.43133(18) 0.0543(9) Uani 1 1 d . . . . .
H82A H 0.492579 0.415376 0.416411 0.065 Uiso 1 1 calc R U . . .
H82B H 0.398178 0.449825 0.436946 0.065 Uiso 1 1 calc R U . . .
C83 C 0.4189(3) 0.3659(3) 0.5039(2) 0.0740(12) Uani 1 1 d . . . . .
H83A H 0.443705 0.319227 0.498910 0.111 Uiso 1 1 calc R U . . .
H83B H 0.350492 0.354946 0.520068 0.111 Uiso 1 1 calc R U . . .
H83C H 0.459991 0.399535 0.539961 0.111 Uiso 1 1 calc R U . . .
C84 C 0.2179(2) 0.30931(15) 0.24378(17) 0.0412(7) Uani 1 1 d . . . . .
H84A H 0.195559 0.276893 0.199999 0.049 Uiso 1 1 calc R U . . .
H84B H 0.215127 0.276528 0.285867 0.049 Uiso 1 1 calc R U . . .
C85 C 0.1459(2) 0.36060(18) 0.25578(19) 0.0489(8) Uani 1 1 d . . . . .
H85A H 0.142693 0.390395 0.212047 0.059 Uiso 1 1 calc R U . . .
H85B H 0.169190 0.395594 0.297612 0.059 Uiso 1 1 calc R U . . .
C86 C 0.0435(2) 0.31638(19) 0.27071(17) 0.0498(8) Uani 1 1 d . . . . .
H86A H 0.023775 0.278013 0.231033 0.060 Uiso 1 1 calc R U . . .
H86B H 0.046434 0.290060 0.316724 0.060 Uiso 1 1 calc R U . . .
C87 C -0.0340(3) 0.3630(2) 0.2766(2) 0.0651(10) Uani 1 1 d . . . . .
H87A H -0.041080 0.386325 0.229988 0.098 Uiso 1 1 calc R U . . .
H87B H -0.014548 0.401864 0.315005 0.098 Uiso 1 1 calc R U . . .
H87C H -0.097066 0.331270 0.288513 0.098 Uiso 1 1 calc R U . . .
C88 C 0.3807(2) 0.28385(16) 0.21986(17) 0.0423(7) Uani 1 1 d . . . . .
H88A H 0.369134 0.249580 0.260839 0.051 Uiso 1 1 calc R U . . .
H88B H 0.351994 0.255233 0.175248 0.051 Uiso 1 1 calc R U . . .
C89 C 0.4907(2) 0.30657(18) 0.21072(19) 0.0497(8) Uani 1 1 d . . . . .
H89A H 0.521676 0.333045 0.255740 0.060 Uiso 1 1 calc R U . . .
H89B H 0.504244 0.341020 0.170009 0.060 Uiso 1 1 calc R U . . .
C90 C 0.5345(3) 0.2375(2) 0.19501(19) 0.0544(8) Uani 1 1 d . . . . .
H90A H 0.522463 0.204254 0.236740 0.065 Uiso 1 1 calc R U . . .
H90B H 0.500448 0.209975 0.151478 0.065 Uiso 1 1 calc R U . . .
C91 C 0.6442(3) 0.2565(2) 0.1820(2) 0.0694(11) Uani 1 1 d . . . . .
H91A H 0.656505 0.289138 0.140455 0.104 Uiso 1 1 calc R U . . .
H91B H 0.668650 0.210489 0.171507 0.104 Uiso 1 1 calc R U . . .
H91C H 0.678542 0.282278 0.225559 0.104 Uiso 1 1 calc R U . . .
C92 C 0.3351(2) 0.39979(16) 0.17052(16) 0.0420(7) Uani 1 1 d . . . . .
H92A H 0.297390 0.439506 0.181575 0.050 Uiso 1 1 calc R U . . .
H92B H 0.405550 0.424081 0.167589 0.050 Uiso 1 1 calc R U . . .
C93 C 0.3004(3) 0.36387(19) 0.09612(17) 0.0508(8) Uani 1 1 d D U . . .
H93A H 0.352146 0.338529 0.076675 0.061 Uiso 0.431(10) 1 calc R U P C 1
H93B H 0.240324 0.325155 0.102417 0.061 Uiso 0.431(10) 1 calc R U P C 1
H93C H 0.227360 0.354981 0.092055 0.061 Uiso 0.569(10) 1 calc R U P C 2
H93D H 0.321223 0.315190 0.090078 0.061 Uiso 0.569(10) 1 calc R U P C 2
C94 C 0.2779(7) 0.4167(5) 0.0419(4) 0.050(2) Uani 0.431(10) 1 d D U P C 1
H94A H 0.224260 0.441206 0.059372 0.060 Uiso 0.431(10) 1 calc R U P C 1
H94B H 0.255834 0.389580 -0.004929 0.060 Uiso 0.431(10) 1 calc R U P C 1
C95 C 0.3699(11) 0.4744(9) 0.0312(9) 0.102(6) Uani 0.431(10) 1 d D U P C 1
H95A H 0.359461 0.504940 -0.010069 0.153 Uiso 0.431(10) 1 calc R U P C 1
H95B H 0.425227 0.449426 0.021200 0.153 Uiso 0.431(10) 1 calc R U P C 1
H95C H 0.384993 0.506476 0.075396 0.153 Uiso 0.431(10) 1 calc R U P C 1
C96 C 0.3469(7) 0.4178(4) 0.0350(3) 0.061(2) Uani 0.569(10) 1 d D U P C 2
H96A H 0.419566 0.422686 0.037874 0.073 Uiso 0.569(10) 1 calc R U P C 2
H96B H 0.323939 0.393936 -0.013078 0.073 Uiso 0.569(10) 1 calc R U P C 2
C97 C 0.3240(8) 0.4939(5) 0.0382(7) 0.064(2) Uani 0.569(10) 1 d D U P C 2
H97A H 0.356991 0.522872 -0.001469 0.096 Uiso 0.569(10) 1 calc R U P C 2
H97B H 0.347338 0.518851 0.085094 0.096 Uiso 0.569(10) 1 calc R U P C 2
H97C H 0.252381 0.490321 0.032966 0.096 Uiso 0.569(10) 1 calc R U P C 2
C98 C 0.6088(4) 0.5371(4) 0.2204(3) 0.066(2) Uani 0.522(6) 1 d G U P D 1
C103 C 0.6034(5) 0.5409(4) 0.2959(3) 0.070(2) Uani 0.522(6) 1 d G U P D 1
H103 H 0.561277 0.569839 0.318419 0.084 Uiso 0.522(6) 1 calc R U P D 1
C102 C 0.6597(6) 0.5025(5) 0.3384(3) 0.099(3) Uani 0.522(6) 1 d G U P D 1
H102 H 0.656017 0.505177 0.389969 0.118 Uiso 0.522(6) 1 calc R U P D 1
C101 C 0.7214(5) 0.4603(4) 0.3054(4) 0.096(4) Uani 0.522(6) 1 d G U P D 1
H101 H 0.759837 0.434015 0.334405 0.116 Uiso 0.522(6) 1 calc R U P D 1
C100 C 0.7268(5) 0.4564(4) 0.2298(4) 0.081(3) Uani 0.522(6) 1 d G U P D 1
H100 H 0.768919 0.427513 0.207291 0.097 Uiso 0.522(6) 1 calc R U P D 1
C99 C 0.6705(5) 0.4948(4) 0.1873(3) 0.083(3) Uani 0.522(6) 1 d G U P D 1
H99 H 0.674179 0.492174 0.135739 0.100 Uiso 0.522(6) 1 calc R U P D 1
C104 C 0.5538(6) 0.5764(6) 0.1731(5) 0.076(3) Uani 0.522(6) 1 d . U P D 1
H10D H 0.489825 0.578429 0.194467 0.114 Uiso 0.522(6) 1 calc R U P D 1
H10E H 0.543290 0.550169 0.125340 0.114 Uiso 0.522(6) 1 calc R U P D 1
H10F H 0.590998 0.627286 0.167417 0.114 Uiso 0.522(6) 1 calc R U P D 1
C105 C 0.6841(4) 0.4896(4) 0.2628(4) 0.070(2) Uani 0.478(6) 1 d G U P D 2
C110 C 0.6630(5) 0.4952(4) 0.1891(3) 0.078(4) Uani 0.478(6) 1 d G U P D 2
H110 H 0.698434 0.473076 0.153492 0.093 Uiso 0.478(6) 1 calc R U P D 2
C109 C 0.5900(5) 0.5332(4) 0.1676(3) 0.072(2) Uani 0.478(6) 1 d G U P D 2
H109 H 0.575492 0.537101 0.117287 0.086 Uiso 0.478(6) 1 calc R U P D 2
C108 C 0.5381(4) 0.5656(4) 0.2198(4) 0.081(3) Uani 0.478(6) 1 d G U P D 2
H108 H 0.488169 0.591632 0.205084 0.097 Uiso 0.478(6) 1 calc R U P D 2
C107 C 0.5592(5) 0.5600(4) 0.2934(3) 0.086(3) Uani 0.478(6) 1 d G U P D 2
H107 H 0.523788 0.582139 0.329086 0.103 Uiso 0.478(6) 1 calc R U P D 2
C106 C 0.6323(5) 0.5220(5) 0.3149(3) 0.083(3) Uani 0.478(6) 1 d G U P D 2
H106 H 0.646730 0.518114 0.365293 0.099 Uiso 0.478(6) 1 calc R U P D 2
C111 C 0.7591(11) 0.4494(10) 0.2831(8) 0.122(5) Uani 0.478(6) 1 d . U P D 2
H11D H 0.728209 0.398366 0.295106 0.183 Uiso 0.478(6) 1 calc R U P D 2
H11E H 0.796643 0.474582 0.325723 0.183 Uiso 0.478(6) 1 calc R U P D 2
H11F H 0.803742 0.447737 0.242471 0.183 Uiso 0.478(6) 1 calc R U P D 2

loop_
_atom_site_aniso_label
_atom_site_aniso_U_11
_atom_site_aniso_U_22
_atom_site_aniso_U_33
_atom_site_aniso_U_23
_atom_site_aniso_U_13
_atom_site_aniso_U_12
U1 0.02292(4) 0.02288(4) 0.02172(4) -0.00179(3) -0.00109(3) 0.00564(3)
Si1 0.0327(3) 0.0289(3) 0.0218(3) -0.0004(3) -0.0002(2) 0.0065(3)
Si2 0.0260(3) 0.0234(3) 0.0290(3) -0.0026(3) -0.0018(2) 0.0071(3)
Si3 0.0306(3) 0.0309(4) 0.0248(3) -0.0040(3) -0.0055(3) 0.0041(3)
Si4 0.0235(3) 0.0329(4) 0.0250(3) 0.0007(3) 0.0002(2) 0.0070(3)
O65 0.0937(19) 0.0353(12) 0.0800(19) 0.0072(12) 0.0152(15) 0.0325(13)
O1 0.0395(10) 0.0316(9) 0.0270(9) 0.0020(7) 0.0032(7) 0.0112(8)
O2 0.0531(12) 0.0277(9) 0.0311(10) 0.0004(8) 0.0025(8) 0.0071(9)
O3 0.0381(10) 0.0381(10) 0.0294(9) -0.0013(8) -0.0037(7) 0.0085(8)
O4 0.0318(9) 0.0428(11) 0.0242(8) -0.0008(8) -0.0013(7) 0.0090(8)
O21 0.0319(9) 0.0276(9) 0.0302(9) -0.0003(7) -0.0008(7) 0.0108(7)
O22 0.0318(9) 0.0281(9) 0.0317(9) 0.0010(7) -0.0050(7) 0.0011(7)
O23 0.0291(9) 0.0257(9) 0.0442(11) -0.0032(8) 0.0040(7) 0.0088(7)
O24 0.0366(9) 0.0353(10) 0.0307(9) 0.0012(8) -0.0037(7) 0.0140(8)
O41 0.0385(10) 0.0375(10) 0.0291(9) -0.0078(8) -0.0091(7) 0.0060(8)
O42 0.0330(9) 0.0350(10) 0.0347(10) -0.0047(8) -0.0037(7) 0.0067(8)
O43 0.0371(10) 0.0420(11) 0.0292(9) -0.0038(8) -0.0037(7) -0.0024(9)
O44 0.0434(11) 0.0340(10) 0.0320(10) -0.0041(8) -0.0013(8) 0.0068(9)
O61 0.0276(9) 0.0364(10) 0.0439(11) 0.0068(9) 0.0079(8) 0.0082(8)
O62 0.0282(9) 0.0378(11) 0.0476(12) 0.0058(9) -0.0016(8) 0.0014(8)
O63 0.0356(10) 0.0482(12) 0.0300(9) -0.0051(9) -0.0044(7) 0.0185(9)
O64 0.0389(10) 0.0641(14) 0.0270(10) 0.0080(10) -0.0048(8) 0.0061(10)
N1 0.0538(15) 0.0329(13) 0.0530(16) -0.0022(11) 0.0067(12) 0.0208(12)
C1 0.072(2) 0.0288(14) 0.0421(17) 0.0039(13) 0.0118(15) 0.0161(14)
C2 0.129(4) 0.0297(16) 0.048(2) -0.0021(15) 0.023(2) 0.002(2)
C3 0.084(3) 0.068(3) 0.080(3) 0.016(2) 0.007(2) 0.045(2)
C4 0.090(3) 0.0388(17) 0.0401(17) 0.0101(14) 0.0130(17) 0.0053(17)
C5 0.0359(13) 0.0390(15) 0.0295(13) -0.0029(11) -0.0051(10) 0.0021(12)
C6 0.0455(19) 0.096(3) 0.056(2) -0.010(2) -0.0153(16) 0.012(2)
C7 0.0538(18) 0.069(2) 0.0310(15) -0.0078(15) 0.0019(13) -0.0011(17)
C8 0.088(3) 0.0434(19) 0.048(2) -0.0015(16) -0.0025(18) -0.0002(19)
C9 0.0332(13) 0.0441(16) 0.0307(13) 0.0003(12) -0.0026(10) 0.0082(12)
C10 0.0453(17) 0.062(2) 0.0411(17) -0.0095(15) -0.0115(13) 0.0076(16)
C11 0.0408(16) 0.074(2) 0.0420(17) 0.0027(17) 0.0064(13) 0.0085(16)
C12 0.0499(18) 0.0498(19) 0.0498(19) 0.0012(15) -0.0044(14) 0.0191(15)
C21 0.0371(14) 0.0315(13) 0.0347(14) 0.0011(11) -0.0111(11) 0.0023(11)
C22 0.0447(18) 0.065(2) 0.069(2) -0.0109(19) -0.0234(16) 0.0178(17)
C23 0.060(2) 0.059(2) 0.0348(16) 0.0084(15) -0.0082(14) -0.0019(17)
C24 0.0583(19) 0.0376(16) 0.0514(19) -0.0017(14) -0.0203(15) -0.0030(15)
C25 0.0294(13) 0.0329(14) 0.0576(18) -0.0085(13) 0.0024(12) 0.0123(11)
C26 0.072(3) 0.069(3) 0.099(3) 0.010(2) 0.041(2) 0.036(2)
C27 0.052(2) 0.0337(17) 0.102(3) -0.0122(19) 0.0011(19) 0.0174(15)
C28 0.055(2) 0.076(3) 0.107(4) -0.027(3) -0.030(2) 0.038(2)
C29 0.0393(14) 0.0362(14) 0.0307(13) 0.0039(11) -0.0023(11) 0.0084(12)
C30 0.101(3) 0.057(2) 0.059(2) 0.004(2) 0.008(2) -0.023(2)
C31 0.070(2) 0.082(3) 0.0416(19) 0.0122(19) -0.0082(17) 0.019(2)
C32 0.072(2) 0.077(3) 0.049(2) 0.0169(19) 0.0234(17) 0.035(2)
C41 0.0388(14) 0.0401(16) 0.0394(15) -0.0073(12) -0.0035(11) 0.0141(13)
C42 0.080(3) 0.078(3) 0.0443(19) -0.0056(19) 0.0101(18) 0.037(2)
C43 0.078(2) 0.0440(19) 0.060(2) -0.0029(17) -0.0014(19) 0.0210(18)
C44 0.0424(19) 0.079(3) 0.101(3) -0.028(2) -0.0154(19) 0.0230(19)
C45 0.0415(15) 0.0566(19) 0.0274(13) -0.0004(13) -0.0013(11) -0.0018(14)
C46 0.0472(18) 0.115(3) 0.0287(15) -0.0062(19) -0.0072(13) -0.006(2)
C47 0.082(3) 0.072(3) 0.0426(19) 0.0140(19) 0.0030(18) 0.001(2)
C48 0.069(2) 0.074(3) 0.0411(18) -0.0117(18) 0.0118(16) 0.003(2)
C49 0.0527(17) 0.0301(14) 0.0349(14) -0.0047(11) -0.0024(12) 0.0067(13)
C50 0.061(2) 0.047(2) 0.060(2) -0.0105(17) -0.0101(17) -0.0075(17)
C51 0.065(2) 0.0397(16) 0.0361(16) -0.0007(13) 0.0016(14) 0.0065(15)
C52 0.084(3) 0.0439(19) 0.054(2) -0.0034(16) -0.0018(18) 0.0267(18)
C61 0.0323(13) 0.0368(15) 0.0371(14) 0.0025(12) 0.0018(11) -0.0038(12)
C62 0.0471(17) 0.0528(19) 0.0443(17) -0.0024(15) -0.0027(13) -0.0002(15)
C63 0.063(2) 0.0498(19) 0.0490(19) 0.0119(16) -0.0130(16) -0.0089(17)
C64 0.0393(16) 0.062(2) 0.063(2) 0.0002(18) 0.0162(15) 0.0050(16)
C65 0.0376(13) 0.0415(15) 0.0257(12) -0.0028(11) -0.0019(10) 0.0116(12)
C66 0.076(4) 0.044(3) 0.034(3) 0.003(2) -0.026(3) 0.017(3)
C67 0.052(3) 0.097(6) 0.038(3) -0.024(4) 0.002(2) 0.024(4)
C68 0.061(4) 0.046(3) 0.040(3) -0.001(2) -0.013(3) 0.004(3)
C69 0.050(6) 0.125(11) 0.039(6) -0.018(6) -0.016(4) 0.025(7)
C70 0.056(5) 0.091(9) 0.029(4) 0.006(5) -0.003(4) 0.011(6)
C71 0.129(12) 0.056(7) 0.064(7) -0.005(6) 0.020(8) 0.008(7)
C72 0.0411(14) 0.0627(19) 0.0307(13) 0.0118(13) -0.0033(11) 0.0151(14)
C73 0.068(3) 0.132(5) 0.049(3) 0.035(3) 0.018(2) 0.039(3)
C74 0.059(3) 0.093(4) 0.037(2) 0.003(3) -0.017(2) 0.012(3)
C75 0.117(4) 0.066(3) 0.062(3) 0.016(3) -0.030(3) 0.027(3)
C76 0.070(5) 0.078(5) 0.050(5) 0.025(4) -0.010(4) 0.012(5)
C77 0.096(5) 0.106(6) 0.059(5) 0.008(5) 0.004(5) 0.007(5)
C78 0.085(5) 0.095(6) 0.078(5) 0.021(5) -0.001(5) 0.016(5)
C79 0.0408(15) 0.0312(14) 0.0484(17) -0.0043(13) 0.0087(12) 0.0075(12)
N2 0.0516(14) 0.0238(11) 0.0353(12) -0.0036(9) -0.0084(10) 0.0095(10)
C80 0.0561(17) 0.0248(13) 0.0355(14) -0.0049(11) -0.0094(12) 0.0097(12)
C81 0.068(2) 0.0375(16) 0.0395(16) -0.0017(13) -0.0093(15) 0.0082(15)
C82 0.072(2) 0.054(2) 0.0408(17) -0.0062(15) -0.0135(16) 0.0232(18)
C83 0.096(3) 0.084(3) 0.040(2) -0.003(2) -0.012(2) 0.017(2)
C84 0.0552(18) 0.0276(14) 0.0399(15) -0.0023(12) -0.0074(13) 0.0070(13)
C85 0.0577(19) 0.0354(16) 0.0533(19) -0.0018(14) 0.0016(15) 0.0087(14)
C86 0.063(2) 0.0477(18) 0.0351(16) 0.0045(14) -0.0014(14) 0.0022(16)
C87 0.054(2) 0.067(3) 0.072(3) 0.004(2) 0.0172(18) 0.0057(19)
C88 0.0623(19) 0.0269(13) 0.0393(16) -0.0020(12) -0.0048(13) 0.0141(13)
C89 0.0575(19) 0.0422(17) 0.0519(19) -0.0037(15) -0.0054(15) 0.0170(15)
C90 0.072(2) 0.053(2) 0.0447(19) 0.0029(16) 0.0066(16) 0.0290(18)
C91 0.071(3) 0.077(3) 0.067(3) -0.001(2) 0.004(2) 0.032(2)
C92 0.0622(19) 0.0292(14) 0.0347(15) 0.0023(12) -0.0071(13) 0.0103(13)
C93 0.068(2) 0.0456(18) 0.0363(16) -0.0011(14) -0.0080(14) 0.0052(16)
C94 0.064(5) 0.056(5) 0.036(4) -0.004(3) 0.003(4) 0.026(4)
C95 0.165(15) 0.079(10) 0.049(7) 0.023(7) -0.010(10) -0.009(10)
C96 0.090(6) 0.049(4) 0.038(3) 0.002(3) -0.002(3) -0.001(4)
C97 0.081(6) 0.062(5) 0.049(4) 0.011(4) 0.001(4) 0.013(4)
C98 0.054(4) 0.077(4) 0.064(4) 0.028(4) -0.008(3) 0.000(3)
C103 0.077(5) 0.081(5) 0.057(4) 0.012(4) -0.004(4) 0.027(4)
C102 0.118(7) 0.097(7) 0.084(6) 0.018(5) -0.013(6) 0.030(6)
C101 0.082(7) 0.100(7) 0.105(7) 0.025(6) -0.010(6) 0.010(6)
C100 0.064(5) 0.096(6) 0.083(6) 0.017(5) 0.008(4) 0.016(4)
C99 0.069(6) 0.097(6) 0.084(6) 0.016(6) 0.012(6) 0.015(6)
C104 0.055(5) 0.099(7) 0.067(5) 0.023(5) 0.002(4) -0.003(5)
C105 0.058(4) 0.084(5) 0.066(5) 0.032(4) -0.009(4) 0.007(4)
C110 0.063(6) 0.095(7) 0.075(6) 0.023(6) 0.017(6) 0.010(6)
C109 0.049(4) 0.091(6) 0.078(5) 0.031(5) -0.003(4) 0.016(4)
C108 0.068(5) 0.097(6) 0.073(5) 0.031(5) -0.003(5) 0.001(5)
C107 0.084(6) 0.092(7) 0.077(6) 0.018(5) -0.012(5) 0.006(5)
C106 0.088(6) 0.090(6) 0.071(6) 0.016(5) -0.018(5) 0.019(5)
C111 0.099(10) 0.148(12) 0.115(11) 0.051(9) -0.006(8) 0.009(9)

loop_
_atom_type_symbol
_atom_type_description
_atom_type_scat_dispersion_real
_atom_type_scat_dispersion_imag
_atom_type_scat_source
C C 0.0033 0.0016 'International Tables Vol C Tables 4.2.6.8 and 6.1.1.4'
H H 0.0000 0.0000 'International Tables Vol C Tables 4.2.6.8 and 6.1.1.4'
N N 0.0061 0.0033 'International Tables Vol C Tables 4.2.6.8 and 6.1.1.4'
O O 0.0106 0.0060 'International Tables Vol C Tables 4.2.6.8 and 6.1.1.4'
Si Si 0.0817 0.0704 'International Tables Vol C Tables 4.2.6.8 and 6.1.1.4'
U U -9.6767 9.6646 'International Tables Vol C Tables 4.2.6.8 and 6.1.1.4'

loop_
_exptl_crystal_face_index_h
_exptl_crystal_face_index_k
_exptl_crystal_face_index_l
_exptl_crystal_face_perp_dist
-11 -16 -8 0.0964
3 24 4 0.1305
8 -17 18 0.1262
14 14 0 0.1500
4 21 -12 0.1185
17 0 12 0.1356
-15 8 -16 0.1180
-3 -21 12 0.1257
-10 -9 19 0.1392
10 9 -19 0.1121
1 8 -25 0.0982
15 1 15 0.1296
-13 -9 15 0.1423
-11 1 22 0.1345
-16 0 16 0.1350
11 -1 -22 0.1078
16 0 -16 0.1086
-15 7 16 0.1285
-2 10 24 0.1489
-10 9 21 0.1296
10 -9 -21 0.0984
18 -5 -10 0.1270
-14 15 14 0.1261
-9 16 18 0.1232
-17 13 10 0.1204
-11 21 10 0.1152
-6 22 13 0.1164
-17 16 3 0.1151
-11 24 -1 0.1074
-2 25 4 0.1137
-16 18 -5 0.1096
-11 12 -19 0.1032
1 20 -17 0.0951
11 -21 -10 0.0626

loop_
_geom_angle_atom_site_label_1
_geom_angle_atom_site_label_2
_geom_angle_atom_site_label_3
_geom_angle
_geom_angle_site_symmetry_1
_geom_angle_site_symmetry_3
_geom_angle_publ_flag
O1 U1 N1 86.73(8) . . ?
O21 U1 O1 92.73(7) . . ?
O21 U1 N1 179.20(8) . . ?
O41 U1 O1 121.01(7) . . ?
O41 U1 O21 92.13(7) . . ?
O41 U1 O61 118.51(7) . . ?
O41 U1 N1 87.64(8) . . ?
O61 U1 O1 119.56(7) . . ?
O61 U1 O21 94.71(7) . . ?
O61 U1 N1 86.07(8) . . ?
O1 Si1 O2 106.62(10) . . ?
O1 Si1 O3 115.03(10) . . ?
O1 Si1 O4 112.50(10) . . ?
O2 Si1 O3 105.45(11) . . ?
O2 Si1 O4 111.19(11) . . ?
O3 Si1 O4 105.90(10) . . ?
O21 Si2 O22 111.73(10) . . ?
O21 Si2 O23 106.99(10) . . ?
O21 Si2 O24 114.51(10) . . ?
O23 Si2 O22 111.55(10) . . ?
O23 Si2 O24 106.15(10) . . ?
O24 Si2 O22 105.85(10) . . ?
O41 Si3 O42 113.26(11) . . ?
O41 Si3 O43 106.88(10) . . ?
O41 Si3 O44 113.23(11) . . ?
O42 Si3 O43 112.35(10) . . ?
O42 Si3 O44 104.85(10) . . ?
O43 Si3 O44 106.16(11) . . ?
O61 Si4 O62 107.44(10) . . ?
O61 Si4 O63 112.42(10) . . ?
O61 Si4 O64 113.67(11) . . ?
O62 Si4 O63 110.74(11) . . ?
O64 Si4 O62 106.26(11) . . ?
O64 Si4 O63 106.17(11) . . ?
Si1 O1 U1 155.48(12) . . ?
C1 O2 Si1 132.10(19) . . ?
C5 O3 Si1 132.68(18) . . ?
C9 O4 Si1 130.28(16) . . ?
Si2 O21 U1 171.72(11) . . ?
C21 O22 Si2 129.19(16) . . ?
C25 O23 Si2 132.12(18) . . ?
C29 O24 Si2 133.80(17) . . ?
Si3 O41 U1 165.78(13) . . ?
C41 O42 Si3 131.28(17) . . ?
C45 O43 Si3 130.96(17) . . ?
C49 O44 Si3 131.02(19) . . ?
Si4 O61 U1 169.09(12) . . ?
C61 O62 Si4 132.01(18) . . ?
C65 O63 Si4 131.57(17) . . ?
C72 O64 Si4 135.00(18) . . ?
C79 N1 U1 174.0(3) . . ?
O2 C1 C2 104.9(3) . . ?
O2 C1 C3 109.4(3) . . ?
O2 C1 C4 110.5(3) . . ?
C3 C1 C2 110.7(3) . . ?
C3 C1 C4 111.2(3) . . ?
C4 C1 C2 110.0(3) . . ?
C1 C2 H2A 109.5 . . ?
C1 C2 H2B 109.5 . . ?
C1 C2 H2C 109.5 . . ?
H2A C2 H2B 109.5 . . ?
H2A C2 H2C 109.5 . . ?
H2B C2 H2C 109.5 . . ?
C1 C3 H3A 109.5 . . ?
C1 C3 H3B 109.5 . . ?
C1 C3 H3C 109.5 . . ?
H3A C3 H3B 109.5 . . ?
H3A C3 H3C 109.5 . . ?
H3B C3 H3C 109.5 . . ?
C1 C4 H4A 109.5 . . ?
C1 C4 H4B 109.5 . . ?
C1 C4 H4C 109.5 . . ?
H4A C4 H4B 109.5 . . ?
H4A C4 H4C 109.5 . . ?
H4B C4 H4C 109.5 . . ?
O3 C5 C6 105.3(3) . . ?
O3 C5 C7 108.4(2) . . ?
O3 C5 C8 111.0(2) . . ?
C6 C5 C7 109.1(3) . . ?
C8 C5 C6 112.4(3) . . ?
C8 C5 C7 110.4(3) . . ?
C5 C6 H6A 109.5 . . ?
C5 C6 H6B 109.5 . . ?
C5 C6 H6C 109.5 . . ?
H6A C6 H6B 109.5 . . ?
H6A C6 H6C 109.5 . . ?
H6B C6 H6C 109.5 . . ?
C5 C7 H7A 109.5 . . ?
C5 C7 H7B 109.5 . . ?
C5 C7 H7C 109.5 . . ?
H7A C7 H7B 109.5 . . ?
H7A C7 H7C 109.5 . . ?
H7B C7 H7C 109.5 . . ?
C5 C8 H8A 109.5 . . ?
C5 C8 H8B 109.5 . . ?
C5 C8 H8C 109.5 . . ?
H8A C8 H8B 109.5 . . ?
H8A C8 H8C 109.5 . . ?
H8B C8 H8C 109.5 . . ?
O4 C9 C10 110.6(2) . . ?
O4 C9 C11 105.2(2) . . ?
O4 C9 C12 109.6(2) . . ?
C10 C9 C11 109.5(3) . . ?
C12 C9 C10 111.3(2) . . ?
C12 C9 C11 110.5(3) . . ?
C9 C10 H10A 109.5 . . ?
C9 C10 H10B 109.5 . . ?
C9 C10 H10C 109.5 . . ?
H10A C10 H10B 109.5 . . ?
H10A C10 H10C 109.5 . . ?
H10B C10 H10C 109.5 . . ?
C9 C11 H11A 109.5 . . ?
C9 C11 H11B 109.5 . . ?
C9 C11 H11C 109.5 . . ?
H11A C11 H11B 109.5 . . ?
H11A C11 H11C 109.5 . . ?
H11B C11 H11C 109.5 . . ?
C9 C12 H12A 109.5 . . ?
C9 C12 H12B 109.5 . . ?
C9 C12 H12C 109.5 . . ?
H12A C12 H12B 109.5 . . ?
H12A C12 H12C 109.5 . . ?
H12B C12 H12C 109.5 . . ?
O22 C21 C22 109.3(3) . . ?
O22 C21 C23 111.0(2) . . ?
O22 C21 C24 105.3(2) . . ?
C22 C21 C23 110.6(3) . . ?
C22 C21 C24 110.9(3) . . ?
C23 C21 C24 109.7(3) . . ?
C21 C22 H22A 109.5 . . ?
C21 C22 H22B 109.5 . . ?
C21 C22 H22C 109.5 . . ?
H22A C22 H22B 109.5 . . ?
H22A C22 H22C 109.5 . . ?
H22B C22 H22C 109.5 . . ?
C21 C23 H23A 109.5 . . ?
C21 C23 H23B 109.5 . . ?
C21 C23 H23C 109.5 . . ?
H23A C23 H23B 109.5 . . ?
H23A C23 H23C 109.5 . . ?
H23B C23 H23C 109.5 . . ?
C21 C24 H24A 109.5 . . ?
C21 C24 H24B 109.5 . . ?
C21 C24 H24C 109.5 . . ?
H24A C24 H24B 109.5 . . ?
H24A C24 H24C 109.5 . . ?
H24B C24 H24C 109.5 . . ?
O23 C25 C26 106.3(3) . . ?
O23 C25 C27 112.1(2) . . ?
O23 C25 C28 107.7(3) . . ?
C26 C25 C28 111.2(3) . . ?
C27 C25 C26 109.7(3) . . ?
C27 C25 C28 109.7(3) . . ?
C25 C26 H26A 109.5 . . ?
C25 C26 H26B 109.5 . . ?
C25 C26 H26C 109.5 . . ?
H26A C26 H26B 109.5 . . ?
H26A C26 H26C 109.5 . . ?
H26B C26 H26C 109.5 . . ?
C25 C27 H27A 109.5 . . ?
C25 C27 H27B 109.5 . . ?
C25 C27 H27C 109.5 . . ?
H27A C27 H27B 109.5 . . ?
H27A C27 H27C 109.5 . . ?
H27B C27 H27C 109.5 . . ?
C25 C28 H28A 109.5 . . ?
C25 C28 H28B 109.5 . . ?
C25 C28 H28C 109.5 . . ?
H28A C28 H28B 109.5 . . ?
H28A C28 H28C 109.5 . . ?
H28B C28 H28C 109.5 . . ?
O24 C29 C30 108.7(3) . . ?
O24 C29 C31 105.4(2) . . ?
O24 C29 C32 111.0(2) . . ?
C30 C29 C31 109.8(3) . . ?
C30 C29 C32 112.7(3) . . ?
C32 C29 C31 108.9(3) . . ?
C29 C30 H30A 109.5 . . ?
C29 C30 H30B 109.5 . . ?
C29 C30 H30C 109.5 . . ?
H30A C30 H30B 109.5 . . ?
H30A C30 H30C 109.5 . . ?
H30B C30 H30C 109.5 . . ?
C29 C31 H31A 109.5 . . ?
C29 C31 H31B 109.5 . . ?
C29 C31 H31C 109.5 . . ?
H31A C31 H31B 109.5 . . ?
H31A C31 H31C 109.5 . . ?
H31B C31 H31C 109.5 . . ?
C29 C32 H32A 109.5 . . ?
C29 C32 H32B 109.5 . . ?
C29 C32 H32C 109.5 . . ?
H32A C32 H32B 109.5 . . ?
H32A C32 H32C 109.5 . . ?
H32B C32 H32C 109.5 . . ?
O42 C41 C42 109.1(3) . . ?
O42 C41 C43 110.5(3) . . ?
O42 C41 C44 105.2(2) . . ?
C42 C41 C43 109.4(3) . . ?
C44 C41 C42 111.7(3) . . ?
C44 C41 C43 110.9(3) . . ?
C41 C42 H42A 109.5 . . ?
C41 C42 H42B 109.5 . . ?
C41 C42 H42C 109.5 . . ?
H42A C42 H42B 109.5 . . ?
H42A C42 H42C 109.5 . . ?
H42B C42 H42C 109.5 . . ?
C41 C43 H43A 109.5 . . ?
C41 C43 H43B 109.5 . . ?
C41 C43 H43C 109.5 . . ?
H43A C43 H43B 109.5 . . ?
H43A C43 H43C 109.5 . . ?
H43B C43 H43C 109.5 . . ?
C41 C44 H44A 109.5 . . ?
C41 C44 H44B 109.5 . . ?
C41 C44 H44C 109.5 . . ?
H44A C44 H44B 109.5 . . ?
H44A C44 H44C 109.5 . . ?
H44B C44 H44C 109.5 . . ?
O43 C45 C46 111.2(2) . . ?
O43 C45 C47 105.3(3) . . ?
O43 C45 C48 109.1(3) . . ?
C47 C45 C46 111.2(3) . . ?
C48 C45 C46 109.3(3) . . ?
C48 C45 C47 110.6(3) . . ?
C45 C46 H46A 109.5 . . ?
C45 C46 H46B 109.5 . . ?
C45 C46 H46C 109.5 . . ?
H46A C46 H46B 109.5 . . ?
H46A C46 H46C 109.5 . . ?
H46B C46 H46C 109.5 . . ?
C45 C47 H47A 109.5 . . ?
C45 C47 H47B 109.5 . . ?
C45 C47 H47C 109.5 . . ?
H47A C47 H47B 109.5 . . ?
H47A C47 H47C 109.5 . . ?
H47B C47 H47C 109.5 . . ?
C45 C48 H48A 109.5 . . ?
C45 C48 H48B 109.5 . . ?
C45 C48 H48C 109.5 . . ?
H48A C48 H48B 109.5 . . ?
H48A C48 H48C 109.5 . . ?
H48B C48 H48C 109.5 . . ?
O44 C49 C50 108.1(2) . . ?
O44 C49 C51 111.7(2) . . ?
O44 C49 C52 105.4(3) . . ?
C50 C49 C51 110.9(3) . . ?
C52 C49 C50 110.4(3) . . ?
C52 C49 C51 110.3(3) . . ?
C49 C50 H50A 109.5 . . ?
C49 C50 H50B 109.5 . . ?
C49 C50 H50C 109.5 . . ?
H50A C50 H50B 109.5 . . ?
H50A C50 H50C 109.5 . . ?
H50B C50 H50C 109.5 . . ?
C49 C51 H51A 109.5 . . ?
C49 C51 H51B 109.5 . . ?
C49 C51 H51C 109.5 . . ?
H51A C51 H51B 109.5 . . ?
H51A C51 H51C 109.5 . . ?
H51B C51 H51C 109.5 . . ?
C49 C52 H52A 109.5 . . ?
C49 C52 H52B 109.5 . . ?
C49 C52 H52C 109.5 . . ?
H52A C52 H52B 109.5 . . ?
H52A C52 H52C 109.5 . . ?
H52B C52 H52C 109.5 . . ?
O62 C61 C62 109.0(2) . . ?
O62 C61 C63 104.7(2) . . ?
O62 C61 C64 111.5(2) . . ?
C62 C61 C64 110.3(3) . . ?
C63 C61 C62 110.6(3) . . ?
C63 C61 C64 110.6(3) . . ?
C61 C62 H62A 109.5 . . ?
C61 C62 H62B 109.5 . . ?
C61 C62 H62C 109.5 . . ?
H62A C62 H62B 109.5 . . ?
H62A C62 H62C 109.5 . . ?
H62B C62 H62C 109.5 . . ?
C61 C63 H63A 109.5 . . ?
C61 C63 H63B 109.5 . . ?
C61 C63 H63C 109.5 . . ?
H63A C63 H63B 109.5 . . ?
H63A C63 H63C 109.5 . . ?
H63B C63 H63C 109.5 . . ?
C61 C64 H64A 109.5 . . ?
C61 C64 H64B 109.5 . . ?
C61 C64 H64C 109.5 . . ?
H64A C64 H64B 109.5 . . ?
H64A C64 H64C 109.5 . . ?
H64B C64 H64C 109.5 . . ?
O63 C65 C66 113.3(3) . . ?
O63 C65 C67 108.1(3) . . ?
O63 C65 C68 108.4(3) . . ?
O63 C65 C69 111.6(4) . . ?
O63 C65 C70 103.6(4) . . ?
O63 C65 C71 104.9(6) . . ?
C66 C65 C67 109.6(4) . . ?
C66 C65 C68 108.8(4) . . ?
C67 C65 C68 108.5(4) . . ?
C69 C65 C70 109.6(6) . . ?
C71 C65 C69 114.5(7) . . ?
C71 C65 C70 112.0(6) . . ?
C65 C66 H66A 109.5 . . ?
C65 C66 H66B 109.5 . . ?
C65 C66 H66C 109.5 . . ?
H66A C66 H66B 109.5 . . ?
H66A C66 H66C 109.5 . . ?
H66B C66 H66C 109.5 . . ?
C65 C67 H67A 109.5 . . ?
C65 C67 H67B 109.5 . . ?
C65 C67 H67C 109.5 . . ?
H67A C67 H67B 109.5 . . ?
H67A C67 H67C 109.5 . . ?
H67B C67 H67C 109.5 . . ?
C65 C68 H68A 109.5 . . ?
C65 C68 H68B 109.5 . . ?
C65 C68 H68C 109.5 . . ?
H68A C68 H68B 109.5 . . ?
H68A C68 H68C 109.5 . . ?
H68B C68 H68C 109.5 . . ?
C65 C69 H69A 109.5 . . ?
C65 C69 H69B 109.5 . . ?
C65 C69 H69C 109.5 . . ?
H69A C69 H69B 109.5 . . ?
H69A C69 H69C 109.5 . . ?
H69B C69 H69C 109.5 . . ?
C65 C70 H70A 109.5 . . ?
C65 C70 H70B 109.5 . . ?
C65 C70 H70C 109.5 . . ?
H70A C70 H70B 109.5 . . ?
H70A C70 H70C 109.5 . . ?
H70B C70 H70C 109.5 . . ?
C65 C71 H71A 109.5 . . ?
C65 C71 H71B 109.5 . . ?
C65 C71 H71C 109.5 . . ?
H71A C71 H71B 109.5 . . ?
H71A C71 H71C 109.5 . . ?
H71B C71 H71C 109.5 . . ?
O64 C72 C73 111.9(3) . . ?
O64 C72 C74 106.8(3) . . ?
O64 C72 C75 107.1(3) . . ?
O64 C72 C76 118.7(5) . . ?
O64 C72 C77 95.5(6) . . ?
O64 C72 C78 116.5(7) . . ?
C73 C72 C74 110.8(4) . . ?
C73 C72 C75 111.9(4) . . ?
C74 C72 C75 108.1(4) . . ?
C76 C72 C77 104.8(7) . . ?
C78 C72 C76 110.2(7) . . ?
C78 C72 C77 108.9(7) . . ?
C72 C73 H73A 109.5 . . ?
C72 C73 H73B 109.5 . . ?
C72 C73 H73C 109.5 . . ?
H73A C73 H73B 109.5 . . ?
H73A C73 H73C 109.5 . . ?
H73B C73 H73C 109.5 . . ?
C72 C74 H74A 109.5 . . ?
C72 C74 H74B 109.5 . . ?
C72 C74 H74C 109.5 . . ?
H74A C74 H74B 109.5 . . ?
H74A C74 H74C 109.5 . . ?
H74B C74 H74C 109.5 . . ?
C72 C75 H75A 109.5 . . ?
C72 C75 H75B 109.5 . . ?
C72 C75 H75C 109.5 . . ?
H75A C75 H75B 109.5 . . ?
H75A C75 H75C 109.5 . . ?
H75B C75 H75C 109.5 . . ?
C72 C76 H76A 109.5 . . ?
C72 C76 H76B 109.5 . . ?
C72 C76 H76C 109.5 . . ?
H76A C76 H76B 109.5 . . ?
H76A C76 H76C 109.5 . . ?
H76B C76 H76C 109.5 . . ?
C72 C77 H77A 109.5 . . ?
C72 C77 H77B 109.5 . . ?
C72 C77 H77C 109.5 . . ?
H77A C77 H77B 109.5 . . ?
H77A C77 H77C 109.5 . . ?
H77B C77 H77C 109.5 . . ?
C72 C78 H78A 109.5 . . ?
C72 C78 H78B 109.5 . . ?
C72 C78 H78C 109.5 . . ?
H78A C78 H78B 109.5 . . ?
H78A C78 H78C 109.5 . . ?
H78B C78 H78C 109.5 . . ?
N1 C79 O65 179.0(4) . . ?
C80 N2 C88 110.9(2) . . ?
C80 N2 C92 106.0(2) . . ?
C84 N2 C80 111.5(2) . . ?
C84 N2 C88 106.1(2) . . ?
C84 N2 C92 111.6(2) . . ?
C88 N2 C92 110.8(2) . . ?
N2 C80 H80A 108.3 . . ?
N2 C80 H80B 108.3 . . ?
H80A C80 H80B 107.4 . . ?
C81 C80 N2 115.9(2) . . ?
C81 C80 H80A 108.3 . . ?
C81 C80 H80B 108.3 . . ?
C80 C81 H81A 109.5 . . ?
C80 C81 H81B 109.5 . . ?
C80 C81 C82 110.9(3) . . ?
H81A C81 H81B 108.0 . . ?
C82 C81 H81A 109.5 . . ?
C82 C81 H81B 109.5 . . ?
C81 C82 H82A 109.0 . . ?
C81 C82 H82B 109.0 . . ?
H82A C82 H82B 107.8 . . ?
C83 C82 C81 113.1(3) . . ?
C83 C82 H82A 109.0 . . ?
C83 C82 H82B 109.0 . . ?
C82 C83 H83A 109.5 . . ?
C82 C83 H83B 109.5 . . ?
C82 C83 H83C 109.5 . . ?
H83A C83 H83B 109.5 . . ?
H83A C83 H83C 109.5 . . ?
H83B C83 H83C 109.5 . . ?
N2 C84 H84A 108.2 . . ?
N2 C84 H84B 108.2 . . ?
H84A C84 H84B 107.4 . . ?
C85 C84 N2 116.3(2) . . ?
C85 C84 H84A 108.2 . . ?
C85 C84 H84B 108.2 . . ?
C84 C85 H85A 109.4 . . ?
C84 C85 H85B 109.4 . . ?
C84 C85 C86 111.0(3) . . ?
H85A C85 H85B 108.0 . . ?
C86 C85 H85A 109.4 . . ?
C86 C85 H85B 109.4 . . ?
C85 C86 H86A 108.8 . . ?
C85 C86 H86B 108.8 . . ?
H86A C86 H86B 107.6 . . ?
C87 C86 C85 114.0(3) . . ?
C87 C86 H86A 108.8 . . ?
C87 C86 H86B 108.8 . . ?
C86 C87 H87A 109.5 . . ?
C86 C87 H87B 109.5 . . ?
C86 C87 H87C 109.5 . . ?
H87A C87 H87B 109.5 . . ?
H87A C87 H87C 109.5 . . ?
H87B C87 H87C 109.5 . . ?
N2 C88 H88A 108.1 . . ?
N2 C88 H88B 108.1 . . ?
H88A C88 H88B 107.3 . . ?
C89 C88 N2 116.6(2) . . ?
C89 C88 H88A 108.1 . . ?
C89 C88 H88B 108.1 . . ?
C88 C89 H89A 109.7 . . ?
C88 C89 H89B 109.7 . . ?
C88 C89 C90 109.7(3) . . ?
H89A C89 H89B 108.2 . . ?
C90 C89 H89A 109.7 . . ?
C90 C89 H89B 109.7 . . ?
C89 C90 H90A 109.1 . . ?
C89 C90 H90B 109.1 . . ?
H90A C90 H90B 107.8 . . ?
C91 C90 C89 112.6(3) . . ?
C91 C90 H90A 109.1 . . ?
C91 C90 H90B 109.1 . . ?
C90 C91 H91A 109.5 . . ?
C90 C91 H91B 109.5 . . ?
C90 C91 H91C 109.5 . . ?
H91A C91 H91B 109.5 . . ?
H91A C91 H91C 109.5 . . ?
H91B C91 H91C 109.5 . . ?
N2 C92 H92A 108.4 . . ?
N2 C92 H92B 108.4 . . ?
H92A C92 H92B 107.4 . . ?
C93 C92 N2 115.6(2) . . ?
C93 C92 H92A 108.4 . . ?
C93 C92 H92B 108.4 . . ?
C92 C93 H93A 108.6 . . ?
C92 C93 H93B 108.6 . . ?
C92 C93 H93C 109.9 . . ?
C92 C93 H93D 109.9 . . ?
C92 C93 C96 108.9(3) . . ?
H93A C93 H93B 107.6 . . ?
H93C C93 H93D 108.3 . . ?
C94 C93 C92 114.5(4) . . ?
C94 C93 H93A 108.6 . . ?
C94 C93 H93B 108.6 . . ?
C96 C93 H93C 109.9 . . ?
C96 C93 H93D 109.9 . . ?
C93 C94 H94A 110.0 . . ?
C93 C94 H94B 110.0 . . ?
C93 C94 C95 108.5(9) . . ?
H94A C94 H94B 108.4 . . ?
C95 C94 H94A 110.0 . . ?
C95 C94 H94B 110.0 . . ?
C94 C95 H95A 109.5 . . ?
C94 C95 H95B 109.5 . . ?
C94 C95 H95C 109.5 . . ?
H95A C95 H95B 109.5 . . ?
H95A C95 H95C 109.5 . . ?
H95B C95 H95C 109.5 . . ?
C93 C96 H96A 108.3 . . ?
C93 C96 H96B 108.3 . . ?
H96A C96 H96B 107.4 . . ?
C97 C96 C93 116.1(8) . . ?
C97 C96 H96A 108.3 . . ?
C97 C96 H96B 108.3 . . ?
C96 C97 H97A 109.5 . . ?
C96 C97 H97B 109.5 . . ?
C96 C97 H97C 109.5 . . ?
H97A C97 H97B 109.5 . . ?
H97A C97 H97C 109.5 . . ?
H97B C97 H97C 109.5 . . ?
C103 C98 C99 120.0 . . ?
C103 C98 C104 122.9(6) . . ?
C99 C98 C104 117.1(6) . . ?
C98 C103 H103 120.0 . . ?
C98 C103 C102 120.0 . . ?
C102 C103 H103 120.0 . . ?
C103 C102 H102 120.0 . . ?
C103 C102 C101 120.0 . . ?
C101 C102 H102 120.0 . . ?
C102 C101 H101 120.0 . . ?
C100 C101 C102 120.0 . . ?
C100 C101 H101 120.0 . . ?
C101 C100 H100 120.0 . . ?
C99 C100 C101 120.0 . . ?
C99 C100 H100 120.0 . . ?
C98 C99 H99 120.0 . . ?
C100 C99 C98 120.0 . . ?
C100 C99 H99 120.0 . . ?
C98 C104 H10D 109.5 . . ?
C98 C104 H10E 109.5 . . ?
C98 C104 H10F 109.5 . . ?
H10D C104 H10E 109.5 . . ?
H10D C104 H10F 109.5 . . ?
H10E C104 H10F 109.5 . . ?
C110 C105 C106 120.0 . . ?
C110 C105 C111 118.6(8) . . ?
C106 C105 C111 121.4(8) . . ?
C105 C110 H110 120.0 . . ?
C105 C110 C109 120.0 . . ?
C109 C110 H110 120.0 . . ?
C110 C109 H109 120.0 . . ?
C108 C109 C110 120.0 . . ?
C108 C109 H109 120.0 . . ?
C109 C108 H108 120.0 . . ?
C109 C108 C107 120.0 . . ?
C107 C108 H108 120.0 . . ?
C108 C107 H107 120.0 . . ?
C106 C107 C108 120.0 . . ?
C106 C107 H107 120.0 . . ?
C105 C106 H106 120.0 . . ?
C107 C106 C105 120.0 . . ?
C107 C106 H106 120.0 . . ?
C105 C111 H11D 109.5 . . ?
C105 C111 H11E 109.5 . . ?
C105 C111 H11F 109.5 . . ?
H11D C111 H11E 109.5 . . ?
H11D C111 H11F 109.5 . . ?
H11E C111 H11F 109.5 . . ?

loop_
_geom_bond_atom_site_label_1
_geom_bond_atom_site_label_2
_geom_bond_distance
_geom_bond_site_symmetry_2
_geom_bond_publ_flag
U1 O1 2.1636(17) . ?
U1 O21 2.1461(18) . ?
U1 O41 2.1416(16) . ?
U1 O61 2.1442(17) . ?
U1 N1 2.406(2) . ?
Si1 O1 1.5979(18) . ?
Si1 O2 1.627(2) . ?
Si1 O3 1.6314(19) . ?
Si1 O4 1.6329(19) . ?
Si2 O21 1.5983(19) . ?
Si2 O22 1.6362(18) . ?
Si2 O23 1.6246(19) . ?
Si2 O24 1.6266(19) . ?
Si3 O41 1.5985(18) . ?
Si3 O42 1.6249(19) . ?
Si3 O43 1.628(2) . ?
Si3 O44 1.631(2) . ?
Si4 O61 1.5973(18) . ?
Si4 O62 1.626(2) . ?
Si4 O63 1.629(2) . ?
Si4 O64 1.6237(19) . ?
O65 C79 1.211(4) . ?
O2 C1 1.427(3) . ?
O3 C5 1.437(3) . ?
O4 C9 1.440(3) . ?
O22 C21 1.445(3) . ?
O23 C25 1.434(3) . ?
O24 C29 1.429(3) . ?
O42 C41 1.440(3) . ?
O43 C45 1.434(3) . ?
O44 C49 1.433(3) . ?
O62 C61 1.438(3) . ?
O63 C65 1.438(3) . ?
O64 C72 1.415(3) . ?
N1 C79 1.157(4) . ?
C1 C2 1.530(5) . ?
C1 C3 1.517(5) . ?
C1 C4 1.523(4) . ?
C2 H2A 0.9800 . ?
C2 H2B 0.9800 . ?
C2 H2C 0.9800 . ?
C3 H3A 0.9800 . ?
C3 H3B 0.9800 . ?
C3 H3C 0.9800 . ?
C4 H4A 0.9800 . ?
C4 H4B 0.9800 . ?
C4 H4C 0.9800 . ?
C5 C6 1.517(4) . ?
C5 C7 1.527(4) . ?
C5 C8 1.497(4) . ?
C6 H6A 0.9800 . ?
C6 H6B 0.9800 . ?
C6 H6C 0.9800 . ?
C7 H7A 0.9800 . ?
C7 H7B 0.9800 . ?
C7 H7C 0.9800 . ?
C8 H8A 0.9800 . ?
C8 H8B 0.9800 . ?
C8 H8C 0.9800 . ?
C9 C10 1.524(4) . ?
C9 C11 1.525(4) . ?
C9 C12 1.516(4) . ?
C10 H10A 0.9800 . ?
C10 H10B 0.9800 . ?
C10 H10C 0.9800 . ?
C11 H11A 0.9800 . ?
C11 H11B 0.9800 . ?
C11 H11C 0.9800 . ?
C12 H12A 0.9800 . ?
C12 H12B 0.9800 . ?
C12 H12C 0.9800 . ?
C21 C22 1.511(5) . ?
C21 C23 1.520(4) . ?
C21 C24 1.523(4) . ?
C22 H22A 0.9800 . ?
C22 H22B 0.9800 . ?
C22 H22C 0.9800 . ?
C23 H23A 0.9800 . ?
C23 H23B 0.9800 . ?
C23 H23C 0.9800 . ?
C24 H24A 0.9800 . ?
C24 H24B 0.9800 . ?
C24 H24C 0.9800 . ?
C25 C26 1.518(5) . ?
C25 C27 1.515(4) . ?
C25 C28 1.523(5) . ?
C26 H26A 0.9800 . ?
C26 H26B 0.9800 . ?
C26 H26C 0.9800 . ?
C27 H27A 0.9800 . ?
C27 H27B 0.9800 . ?
C27 H27C 0.9800 . ?
C28 H28A 0.9800 . ?
C28 H28B 0.9800 . ?
C28 H28C 0.9800 . ?
C29 C30 1.497(4) . ?
C29 C31 1.529(4) . ?
C29 C32 1.516(5) . ?
C30 H30A 0.9800 . ?
C30 H30B 0.9800 . ?
C30 H30C 0.9800 . ?
C31 H31A 0.9800 . ?
C31 H31B 0.9800 . ?
C31 H31C 0.9800 . ?
C32 H32A 0.9800 . ?
C32 H32B 0.9800 . ?
C32 H32C 0.9800 . ?
C41 C42 1.513(4) . ?
C41 C43 1.519(4) . ?
C41 C44 1.512(4) . ?
C42 H42A 0.9800 . ?
C42 H42B 0.9800 . ?
C42 H42C 0.9800 . ?
C43 H43A 0.9800 . ?
C43 H43B 0.9800 . ?
C43 H43C 0.9800 . ?
C44 H44A 0.9800 . ?
C44 H44B 0.9800 . ?
C44 H44C 0.9800 . ?
C45 C46 1.523(4) . ?
C45 C47 1.510(5) . ?
C45 C48 1.510(5) . ?
C46 H46A 0.9800 . ?
C46 H46B 0.9800 . ?
C46 H46C 0.9800 . ?
C47 H47A 0.9800 . ?
C47 H47B 0.9800 . ?
C47 H47C 0.9800 . ?
C48 H48A 0.9800 . ?
C48 H48B 0.9800 . ?
C48 H48C 0.9800 . ?
C49 C50 1.518(4) . ?
C49 C51 1.526(4) . ?
C49 C52 1.514(5) . ?
C50 H50A 0.9800 . ?
C50 H50B 0.9800 . ?
C50 H50C 0.9800 . ?
C51 H51A 0.9800 . ?
C51 H51B 0.9800 . ?
C51 H51C 0.9800 . ?
C52 H52A 0.9800 . ?
C52 H52B 0.9800 . ?
C52 H52C 0.9800 . ?
C61 C62 1.517(4) . ?
C61 C63 1.515(4) . ?
C61 C64 1.519(5) . ?
C62 H62A 0.9800 . ?
C62 H62B 0.9800 . ?
C62 H62C 0.9800 . ?
C63 H63A 0.9800 . ?
C63 H63B 0.9800 . ?
C63 H63C 0.9800 . ?
C64 H64A 0.9800 . ?
C64 H64B 0.9800 . ?
C64 H64C 0.9800 . ?
C65 C66 1.502(5) . ?
C65 C67 1.523(6) . ?
C65 C68 1.547(5) . ?
C65 C69 1.504(8) . ?
C65 C70 1.526(8) . ?
C65 C71 1.465(9) . ?
C66 H66A 0.9800 . ?
C66 H66B 0.9800 . ?
C66 H66C 0.9800 . ?
C67 H67A 0.9800 . ?
C67 H67B 0.9800 . ?
C67 H67C 0.9800 . ?
C68 H68A 0.9800 . ?
C68 H68B 0.9800 . ?
C68 H68C 0.9800 . ?
C69 H69A 0.9800 . ?
C69 H69B 0.9800 . ?
C69 H69C 0.9800 . ?
C70 H70A 0.9800 . ?
C70 H70B 0.9800 . ?
C70 H70C 0.9800 . ?
C71 H71A 0.9800 . ?
C71 H71B 0.9800 . ?
C71 H71C 0.9800 . ?
C72 C73 1.476(6) . ?
C72 C74 1.521(5) . ?
C72 C75 1.521(6) . ?
C72 C76 1.539(9) . ?
C72 C77 1.565(10) . ?
C72 C78 1.483(10) . ?
C73 H73A 0.9800 . ?
C73 H73B 0.9800 . ?
C73 H73C 0.9800 . ?
C74 H74A 0.9800 . ?
C74 H74B 0.9800 . ?
C74 H74C 0.9800 . ?
C75 H75A 0.9800 . ?
C75 H75B 0.9800 . ?
C75 H75C 0.9800 . ?
C76 H76A 0.9800 . ?
C76 H76B 0.9800 . ?
C76 H76C 0.9800 . ?
C77 H77A 0.9800 . ?
C77 H77B 0.9800 . ?
C77 H77C 0.9800 . ?
C78 H78A 0.9800 . ?
C78 H78B 0.9800 . ?
C78 H78C 0.9800 . ?
N2 C80 1.523(3) . ?
N2 C84 1.512(4) . ?
N2 C88 1.524(4) . ?
N2 C92 1.532(3) . ?
C80 H80A 0.9900 . ?
C80 H80B 0.9900 . ?
C80 C81 1.511(4) . ?
C81 H81A 0.9900 . ?
C81 H81B 0.9900 . ?
C81 C82 1.513(4) . ?
C82 H82A 0.9900 . ?
C82 H82B 0.9900 . ?
C82 C83 1.510(5) . ?
C83 H83A 0.9800 . ?
C83 H83B 0.9800 . ?
C83 H83C 0.9800 . ?
C84 H84A 0.9900 . ?
C84 H84B 0.9900 . ?
C84 C85 1.508(4) . ?
C85 H85A 0.9900 . ?
C85 H85B 0.9900 . ?
C85 C86 1.519(4) . ?
C86 H86A 0.9900 . ?
C86 H86B 0.9900 . ?
C86 C87 1.494(5) . ?
C87 H87A 0.9800 . ?
C87 H87B 0.9800 . ?
C87 H87C 0.9800 . ?
C88 H88A 0.9900 . ?
C88 H88B 0.9900 . ?
C88 C89 1.508(4) . ?
C89 H89A 0.9900 . ?
C89 H89B 0.9900 . ?
C89 C90 1.522(5) . ?
C90 H90A 0.9900 . ?
C90 H90B 0.9900 . ?
C90 C91 1.512(5) . ?
C91 H91A 0.9800 . ?
C91 H91B 0.9800 . ?
C91 H91C 0.9800 . ?
C92 H92A 0.9900 . ?
C92 H92B 0.9900 . ?
C92 C93 1.523(4) . ?
C93 H93A 0.9900 . ?
C93 H93B 0.9900 . ?
C93 H93C 0.9900 . ?
C93 H93D 0.9900 . ?
C93 C94 1.480(8) . ?
C93 C96 1.579(7) . ?
C94 H94A 0.9900 . ?
C94 H94B 0.9900 . ?
C94 C95 1.504(12) . ?
C95 H95A 0.9800 . ?
C95 H95B 0.9800 . ?
C95 H95C 0.9800 . ?
C96 H96A 0.9900 . ?
C96 H96B 0.9900 . ?
C96 C97 1.484(9) . ?
C97 H97A 0.9800 . ?
C97 H97B 0.9800 . ?
C97 H97C 0.9800 . ?
C98 C103 1.3900 . ?
C98 C99 1.3900 . ?
C98 C104 1.440(10) . ?
C103 H103 0.9500 . ?
C103 C102 1.3900 . ?
C102 H102 0.9500 . ?
C102 C101 1.3900 . ?
C101 H101 0.9500 . ?
C101 C100 1.3900 . ?
C100 H100 0.9500 . ?
C100 C99 1.3900 . ?
C99 H99 0.9500 . ?
C104 H10D 0.9800 . ?
C104 H10E 0.9800 . ?
C104 H10F 0.9800 . ?
C105 C110 1.3900 . ?
C105 C106 1.3900 . ?
C105 C111 1.431(16) . ?
C110 H110 0.9500 . ?
C110 C109 1.3900 . ?
C109 H109 0.9500 . ?
C109 C108 1.3900 . ?
C108 H108 0.9500 . ?
C108 C107 1.3900 . ?
C107 H107 0.9500 . ?
C107 C106 1.3900 . ?
C106 H106 0.9500 . ?
C111 H11D 0.9800 . ?
C111 H11E 0.9800 . ?
C111 H11F 0.9800 . ?

loop_
_geom_torsion_atom_site_label_1
_geom_torsion_atom_site_label_2
_geom_torsion_atom_site_label_3
_geom_torsion_atom_site_label_4
_geom_torsion
_geom_torsion_site_symmetry_1
_geom_torsion_site_symmetry_2
_geom_torsion_site_symmetry_3
_geom_torsion_site_symmetry_4
_geom_torsion_publ_flag
Si1 O2 C1 C2 161.4(2) . . . . ?
Si1 O2 C1 C3 -79.8(4) . . . . ?
Si1 O2 C1 C4 42.9(4) . . . . ?
Si1 O3 C5 C6 -165.2(2) . . . . ?
Si1 O3 C5 C7 78.2(3) . . . . ?
Si1 O3 C5 C8 -43.2(4) . . . . ?
Si1 O4 C9 C10 42.8(3) . . . . ?
Si1 O4 C9 C11 160.9(2) . . . . ?
Si1 O4 C9 C12 -80.3(3) . . . . ?
Si2 O22 C21 C22 81.2(3) . . . . ?
Si2 O22 C21 C23 -41.0(4) . . . . ?
Si2 O22 C21 C24 -159.7(2) . . . . ?
Si2 O23 C25 C26 -152.1(3) . . . . ?
Si2 O23 C25 C27 -32.3(4) . . . . ?
Si2 O23 C25 C28 88.5(3) . . . . ?
Si2 O24 C29 C30 -78.2(3) . . . . ?
Si2 O24 C29 C31 164.2(2) . . . . ?
Si2 O24 C29 C32 46.3(4) . . . . ?
Si3 O42 C41 C42 -78.1(3) . . . . ?
Si3 O42 C41 C43 42.2(3) . . . . ?
Si3 O42 C41 C44 161.9(2) . . . . ?
Si3 O43 C45 C46 41.2(4) . . . . ?
Si3 O43 C45 C47 161.8(2) . . . . ?
Si3 O43 C45 C48 -79.4(3) . . . . ?
Si3 O44 C49 C50 88.7(3) . . . . ?
Si3 O44 C49 C51 -33.5(4) . . . . ?
Si3 O44 C49 C52 -153.4(2) . . . . ?
Si4 O62 C61 C62 -84.0(3) . . . . ?
Si4 O62 C61 C63 157.7(2) . . . . ?
Si4 O62 C61 C64 38.0(4) . . . . ?
Si4 O63 C65 C66 28.2(5) . . . . ?
Si4 O63 C65 C67 149.9(4) . . . . ?
Si4 O63 C65 C68 -92.7(4) . . . . ?
Si4 O63 C65 C69 -9.9(7) . . . . ?
Si4 O63 C65 C70 108.0(6) . . . . ?
Si4 O63 C65 C71 -134.4(7) . . . . ?
Si4 O64 C72 C73 -65.7(5) . . . . ?
Si4 O64 C72 C74 172.9(3) . . . . ?
Si4 O64 C72 C75 57.3(4) . . . . ?
Si4 O64 C72 C76 -7.0(8) . . . . ?
Si4 O64 C72 C77 -117.1(6) . . . . ?
Si4 O64 C72 C78 128.6(8) . . . . ?
O1 Si1 O2 C1 159.8(3) . . . . ?
O1 Si1 O3 C5 75.8(2) . . . . ?
O1 Si1 O4 C9 43.3(3) . . . . ?
O2 Si1 O1 U1 1.3(3) . . . . ?
O2 Si1 O3 C5 -167.0(2) . . . . ?
O2 Si1 O4 C9 -76.2(2) . . . . ?
O3 Si1 O1 U1 117.8(3) . . . . ?
O3 Si1 O2 C1 37.1(3) . . . . ?
O3 Si1 O4 C9 169.7(2) . . . . ?
O4 Si1 O1 U1 -120.8(3) . . . . ?
O4 Si1 O2 C1 -77.2(3) . . . . ?
O4 Si1 O3 C5 -49.1(2) . . . . ?
O21 Si2 O22 C21 -45.0(3) . . . . ?
O21 Si2 O23 C25 -172.9(2) . . . . ?
O21 Si2 O24 C29 -62.5(3) . . . . ?
O22 Si2 O23 C25 64.7(3) . . . . ?
O22 Si2 O24 C29 61.0(3) . . . . ?
O23 Si2 O22 C21 74.7(2) . . . . ?
O23 Si2 O24 C29 179.7(2) . . . . ?
O24 Si2 O22 C21 -170.2(2) . . . . ?
O24 Si2 O23 C25 -50.2(3) . . . . ?
O41 Si3 O42 C41 43.0(3) . . . . ?
O41 Si3 O43 C45 167.9(3) . . . . ?
O41 Si3 O44 C49 75.6(2) . . . . ?
O42 Si3 O41 U1 165.6(5) . . . . ?
O42 Si3 O43 C45 -67.3(3) . . . . ?
O42 Si3 O44 C49 -48.3(2) . . . . ?
O43 Si3 O41 U1 -70.1(5) . . . . ?
O43 Si3 O42 C41 -78.2(2) . . . . ?
O43 Si3 O44 C49 -167.4(2) . . . . ?
O44 Si3 O41 U1 46.4(5) . . . . ?
O44 Si3 O42 C41 166.9(2) . . . . ?
O44 Si3 O43 C45 46.8(3) . . . . ?
O61 Si4 O62 C61 158.5(2) . . . . ?
O61 Si4 O63 C65 53.6(3) . . . . ?
O61 Si4 O64 C72 43.6(3) . . . . ?
O62 Si4 O61 U1 163.6(6) . . . . ?
O62 Si4 O63 C65 -66.6(2) . . . . ?
O62 Si4 O64 C72 161.5(3) . . . . ?
O63 Si4 O61 U1 41.6(7) . . . . ?
O63 Si4 O62 C61 -78.4(3) . . . . ?
O63 Si4 O64 C72 -80.5(3) . . . . ?
O64 Si4 O61 U1 -79.1(7) . . . . ?
O64 Si4 O62 C61 36.5(3) . . . . ?
O64 Si4 O63 C65 178.5(2) . . . . ?
N2 C80 C81 C82 169.4(3) . . . . ?
N2 C84 C85 C86 -175.5(2) . . . . ?
N2 C88 C89 C90 -178.5(3) . . . . ?
N2 C92 C93 C94 159.5(5) . . . . ?
N2 C92 C93 C96 -161.7(4) . . . . ?
C80 N2 C84 C85 61.3(3) . . . . ?
C80 N2 C88 C89 -56.7(3) . . . . ?
C80 N2 C92 C93 178.2(3) . . . . ?
C80 C81 C82 C83 178.1(3) . . . . ?
C84 N2 C80 C81 57.6(3) . . . . ?
C84 N2 C88 C89 -178.0(3) . . . . ?
C84 N2 C92 C93 -60.2(4) . . . . ?
C84 C85 C86 C87 -174.8(3) . . . . ?
C88 N2 C80 C81 -60.5(3) . . . . ?
C88 N2 C84 C85 -177.7(3) . . . . ?
C88 N2 C92 C93 57.8(3) . . . . ?
C88 C89 C90 C91 177.5(3) . . . . ?
C92 N2 C80 C81 179.2(3) . . . . ?
C92 N2 C84 C85 -57.0(3) . . . . ?
C92 N2 C88 C89 60.8(3) . . . . ?
C92 C93 C94 C95 59.7(11) . . . . ?
C92 C93 C96 C97 -58.1(9) . . . . ?
C98 C103 C102 C101 0.0 . . . . ?
C103 C98 C99 C100 0.0 . . . . ?
C103 C102 C101 C100 0.0 . . . . ?
C102 C101 C100 C99 0.0 . . . . ?
C101 C100 C99 C98 0.0 . . . . ?
C99 C98 C103 C102 0.0 . . . . ?
C104 C98 C103 C102 -179.0(7) . . . . ?
C104 C98 C99 C100 179.0(6) . . . . ?
C105 C110 C109 C108 0.0 . . . . ?
C110 C105 C106 C107 0.0 . . . . ?
C110 C109 C108 C107 0.0 . . . . ?
C109 C108 C107 C106 0.0 . . . . ?
C108 C107 C106 C105 0.0 . . . . ?
C106 C105 C110 C109 0.0 . . . . ?
C111 C105 C110 C109 179.4(9) . . . . ?
C111 C105 C106 C107 -179.4(10) . . . . ?

loop_
_exptl_oxdiff_crystal_face_indexfrac_h
_exptl_oxdiff_crystal_face_indexfrac_k
_exptl_oxdiff_crystal_face_indexfrac_l
_exptl_oxdiff_crystal_face_x
_exptl_oxdiff_crystal_face_y
_exptl_oxdiff_crystal_face_z
-11.3049 -15.5808 -8.1911 0.4119 -0.3163 0.8546
2.9733 23.6744 4.1373 -0.6939 0.5323 -0.4849
8.3920 -17.3594 17.7745 0.8739 -0.0221 -0.4856
13.9235 13.9949 0.3639 -0.5496 0.0147 -0.8353
4.0960 21.3300 -11.6077 -0.9659 0.0250 -0.2577
16.6986 -0.3574 12.1027 0.1418 -0.0030 -0.9899
-15.0085 7.5693 -15.8106 -0.4661 0.0114 0.8847
-3.4149 -21.4318 12.1608 0.9758 -0.0252 0.2173
-9.8366 -9.3716 19.3790 0.7939 0.5460 0.2678
9.8974 9.3723 -19.3133 -0.7930 -0.5453 -0.2717
1.2984 8.0540 -24.6877 -0.7993 -0.5502 0.2417
15.0495 0.5094 15.2423 0.1943 0.1346 -0.9717
-13.0907 -9.1462 14.9939 0.7177 0.4933 0.4915
-11.0224 1.0799 21.5710 0.5148 0.8408 0.1673
-15.5467 0.0156 15.5354 0.4544 0.7416 0.4935
10.9235 -1.0989 -21.6607 -0.5154 -0.8417 -0.1609
15.5157 -0.0247 -15.5953 -0.4552 -0.7428 -0.4909
-15.4796 7.4851 15.5011 0.2135 0.8896 0.4037
-1.9852 9.6790 23.6510 0.2133 0.8919 -0.3989
-10.2697 9.2393 20.9015 0.2327 0.9714 0.0470
10.1937 -9.2538 -20.9527 -0.2328 -0.9716 -0.0424
18.0631 -5.4766 -9.9943 -0.1796 -0.7475 -0.6395
-14.0775 14.8589 13.5736 -0.0755 0.9565 0.2817
-8.7435 16.4091 17.6615 -0.0789 0.9952 -0.0574
-16.8234 12.7690 9.8083 -0.0680 0.8644 0.4982
-10.5640 21.2389 10.1423 -0.3814 0.9196 0.0945
-6.2026 21.7446 12.6157 -0.3783 0.9117 -0.1599
-17.2277 15.8149 3.0226 -0.3085 0.7451 0.5913
-11.2137 23.5200 -1.3129 -0.6958 0.6599 0.2836
-2.2776 25.1891 4.0894 -0.7027 0.6659 -0.2506
-15.8877 17.8419 -5.1641 -0.5600 0.5316 0.6355
-11.3422 12.1125 -18.8787 -0.7063 -0.0555 0.7057
0.6153 19.7368 -16.6839 -0.9968 -0.0790 0.0093
10.5826 -21.2350 -10.1262 0.3814 -0.9194 -0.0957
